data_7249340
loop_
_publ_author_name
'Li, Ying-Yu'
'Qiu, Qi-Ming'
'Fan, Si-Jie'
'Xu, Jian-Jie'
'Mou, Wen-Long'
'Hou, Chuan-Bing'
'Liu, Min'
'Yang, Yu-Ping'
'Dai, Li-Xiong'
'Han, Hong-Liang'
'Jin, Qiong-Hua'

_publ_section_title
;
 A series of rare-earth phosphine-oxygen complexes containing
 [PW12O40]3&#x2212; with highly efficient photocatalytic degradation of MB
;
_journal_issue 40
_journal_name_full CrystEngComm
_journal_page_first 5809
_journal_page_last 5819
_journal_paper_doi 10.1039/D4CE00851K
_journal_volume 26
_journal_year 2024
_chemical_formula_sum 'C42 H100 O60 P7 Pr W12'
_chemical_formula_weight 4129.11
_space_group_crystal_system triclinic
_space_group_IT_number 2
_space_group_name_Hall '-P 1'
_space_group_name_H-M_alt 'P -1'
_atom_sites_solution_hydrogens mixed
_audit_creation_method SHELXL-2019/2
_audit_update_record
;
2023-03-10 deposited with the CCDC.	2024-09-12 downloaded from the CCDC.
;
_cell_angle_alpha 79.204(2)
_cell_angle_beta 83.313(3)
_cell_angle_gamma 89.273(4)
_cell_formula_units_Z 2
_cell_length_a 15.9297(18)
_cell_length_b 16.2805(19)
_cell_length_c 21.296(2)
_cell_measurement_reflns_used 4904
_cell_measurement_temperature 293(2)
_cell_measurement_theta_max 27.348
_cell_measurement_theta_min 2.243
_cell_volume 5388.1(10)
_computing_structure_refinement 'SHELXL-2019/2 (Sheldrick, 2019)'
_diffrn_ambient_temperature 293(2)
_diffrn_measured_fraction_theta_full 0.976
_diffrn_measured_fraction_theta_max 0.976
_diffrn_measurement_device_type 'CCD area detector'
_diffrn_measurement_method 'phi and omega scans'
_diffrn_radiation_type MoK\a
_diffrn_radiation_wavelength 0.71073
_diffrn_reflns_av_R_equivalents 0.0841
_diffrn_reflns_av_unetI/netI 0.1336
_diffrn_reflns_Laue_measured_fraction_full 0.976
_diffrn_reflns_Laue_measured_fraction_max 0.976
_diffrn_reflns_limit_h_max 17
_diffrn_reflns_limit_h_min -18
_diffrn_reflns_limit_k_max 19
_diffrn_reflns_limit_k_min -19
_diffrn_reflns_limit_l_max 25
_diffrn_reflns_limit_l_min -16
_diffrn_reflns_number 26718
_diffrn_reflns_point_group_measured_fraction_full 0.976
_diffrn_reflns_point_group_measured_fraction_max 0.976
_diffrn_reflns_theta_full 25.019
_diffrn_reflns_theta_max 25.019
_diffrn_reflns_theta_min 2.094
_exptl_absorpt_coefficient_mu 13.380
_exptl_absorpt_correction_T_max 0.2388
_exptl_absorpt_correction_T_min 0.0996
_exptl_absorpt_correction_type multi-scan
_exptl_absorpt_process_details sadabs
_exptl_crystal_density_diffrn 2.545
_exptl_crystal_F_000 3768
_exptl_crystal_size_max 0.320
_exptl_crystal_size_mid 0.210
_exptl_crystal_size_min 0.150
_refine_diff_density_max 3.842
_refine_diff_density_min -2.896
_refine_diff_density_rms 0.395
_refine_ls_extinction_method none
_refine_ls_goodness_of_fit_ref 1.064
_refine_ls_hydrogen_treatment constr
_refine_ls_matrix_type full
_refine_ls_number_parameters 932
_refine_ls_number_reflns 18544
_refine_ls_number_restraints 4297
_refine_ls_restrained_S_all 0.992
_refine_ls_R_factor_all 0.1495
_refine_ls_R_factor_gt 0.0800
_refine_ls_shift/su_max 0.000
_refine_ls_shift/su_mean 0.000
_refine_ls_structure_factor_coef Fsqd
_refine_ls_weighting_details 'w=1/[\s^2^(Fo^2^)+(0.0714P)^2^] where P=(Fo^2^+2Fc^2^)/3'
_refine_ls_weighting_scheme calc
_refine_ls_wR_factor_gt 0.1768
_refine_ls_wR_factor_ref 0.1989
_reflns_Friedel_coverage 0.000
_reflns_number_gt 9535
_reflns_number_total 18544
_reflns_threshold_expression 'I > 2\s(I)'
_cod_data_source_file d4ce00851k21.cif
_cod_data_source_block 221122d_sq
_cod_depositor_comments 'Adding full bibliography for 7249339--7249349.cif.'
_cod_original_cell_volume 5388.1(11)
_cod_database_code 7249340
_shelx_shelxl_version_number 2019/2
_shelx_space_group_comment
;
The symmetry employed for this shelxl refinement is uniquely defined
by the following loop, which should always be used as a source of
symmetry information in preference to the above space-group names.
They are only intended as comments.
;
_shelx_estimated_absorpt_t_min 0.100
_shelx_estimated_absorpt_t_max 0.239

loop_
_space_group_symop_operation_xyz
'x, y, z'
'-x, -y, -z'

loop_
_atom_site_label
_atom_site_type_symbol
_atom_site_fract_x
_atom_site_fract_y
_atom_site_fract_z
_atom_site_U_iso_or_equiv
_atom_site_adp_type
_atom_site_occupancy
_atom_site_site_symmetry_order
_atom_site_calc_flag
_atom_site_refinement_flags_posn
_atom_site_refinement_flags_adp
_atom_site_refinement_flags_occupancy
_atom_site_disorder_assembly
_atom_site_disorder_group
W1 W 0.11465(7) 0.41259(6) 0.32893(5) 0.0368(3) Uani 1 1 d . U . . .
W2 W 0.23774(7) 0.26376(7) 0.42742(5) 0.0429(3) Uani 1 1 d . U . . .
W3 W 0.30094(7) 0.07274(7) 0.37683(5) 0.0403(3) Uani 1 1 d . U . . .
W4 W 0.23225(6) 0.02301(6) 0.23214(5) 0.0354(3) Uani 1 1 d . U . . .
W5 W 0.10990(7) 0.16971(7) 0.13532(4) 0.0361(3) Uani 1 1 d . U . . .
W6 W 0.04788(7) 0.36365(7) 0.18547(4) 0.0369(3) Uani 1 1 d . U . . .
W7 W 0.26407(6) 0.41146(7) 0.19089(5) 0.0381(3) Uani 1 1 d . U . . .
W8 W 0.39041(6) 0.26580(7) 0.29016(5) 0.0426(3) Uani 1 1 d . U . . .
W9 W 0.32646(6) 0.21548(7) 0.14474(4) 0.0373(3) Uani 1 1 d . U . . .
W10 W 0.01835(6) 0.21922(7) 0.41808(4) 0.0335(3) Uani 1 1 d . U . . .
W11 W 0.08074(6) 0.02586(6) 0.37167(4) 0.0327(3) Uani 1 1 d . U . . .
W12 W -0.04371(6) 0.16810(6) 0.27410(5) 0.0339(3) Uani 1 1 d . U . . .
Pr1 Pr 0.67892(8) 0.71497(8) 0.26879(5) 0.0271(3) Uani 1 1 d . U . . .
P1 P 0.1739(3) 0.2171(3) 0.28133(19) 0.0150(9) Uani 1 1 d D U . . .
P2 P 0.7485(5) 0.8515(5) 0.1066(3) 0.0467(17) Uani 1 1 d . U . . .
P4 P 0.9138(4) 0.6736(5) 0.2300(3) 0.0426(16) Uani 1 1 d . U . . .
P5 P 0.7680(4) 0.5017(4) 0.3388(3) 0.0400(16) Uani 1 1 d . U . . .
P6 P 0.4677(4) 0.7514(4) 0.2005(3) 0.0407(16) Uani 1 1 d . U . . .
P3 P 0.7000(4) 0.6151(4) 0.1171(3) 0.0399(16) Uani 1 1 d . U . . .
P7 P 0.5592(4) 0.9187(4) 0.2803(3) 0.0369(15) Uani 1 1 d . U . . .
O1 O 0.14545(16) 0.25854(16) 0.34204(11) 0.044(3) Uani 0.425(10) 1 d DG U P A 1
O2 O 0.19687(17) 0.12290(17) 0.30542(13) 0.043(3) Uani 0.425(10) 1 d DG U P A 1
O3 O 0.09897(17) 0.22217(17) 0.23822(12) 0.043(3) Uani 0.425(10) 1 d DG U P A 1
O4 O 0.25396(15) 0.26548(15) 0.24130(10) 0.045(3) Uani 0.425(10) 1 d DG U P A 1
O1' O 0.09085(17) 0.17413(18) 0.32100(13) 0.039(3) Uani 0.575(10) 1 d DG U P A 2
O2' O 0.20044(17) 0.17230(17) 0.22265(12) 0.042(3) Uani 0.575(10) 1 d DG U P A 2
O3' O 0.24713(16) 0.20723(15) 0.32633(11) 0.044(3) Uani 0.575(10) 1 d DG U P A 2
O4' O 0.15830(15) 0.31253(15) 0.25616(11) 0.043(3) Uani 0.575(10) 1 d DG U P A 2
O5 O 0.19391(16) 0.36679(16) 0.38662(11) 0.053(3) Uani 1 1 d G U . . .
O6 O 0.27207(19) 0.15261(18) 0.43799(13) 0.058(3) Uani 1 1 d G U . . .
O7 O 0.29906(18) 0.03191(18) 0.30230(16) 0.048(3) Uani 1 1 d G U . . .
O8 O 0.1574(2) 0.0650(2) 0.16938(15) 0.051(3) Uani 1 1 d G U . . .
O9 O 0.08396(19) 0.28204(19) 0.13174(14) 0.052(3) Uani 1 1 d G U . . .
O10 O 0.04809(17) 0.41103(17) 0.25794(15) 0.051(3) Uani 1 1 d G U . . .
O11 O 0.20583(14) 0.44912(14) 0.26372(12) 0.053(3) Uani 1 1 d G U . . .
O12 O 0.33986(15) 0.29222(15) 0.36851(10) 0.056(3) Uani 1 1 d G U . . .
O13 O 0.38541(16) 0.15249(16) 0.32995(14) 0.052(3) Uani 1 1 d G U . . .
O14 O 0.31551(18) 0.10075(18) 0.17728(15) 0.050(3) Uani 1 1 d G U . . .
O15 O 0.22488(19) 0.20808(19) 0.10922(13) 0.053(3) Uani 1 1 d G U . . .
O16 O 0.15819(17) 0.41281(16) 0.15966(13) 0.050(3) Uani 1 1 d G U . . .
O17 O 0.34823(13) 0.36688(13) 0.24883(10) 0.054(3) Uani 1 1 d G U . . .
O18 O 0.39217(15) 0.22602(15) 0.21267(12) 0.052(3) Uani 1 1 d G U . . .
O19 O 0.30269(16) 0.33248(16) 0.13619(11) 0.053(3) Uani 1 1 d G U . . .
O20 O 0.03236(18) 0.33194(19) 0.38021(15) 0.046(3) Uani 1 1 d G U . . .
O21 O 0.12359(19) 0.2269(2) 0.44762(12) 0.052(3) Uani 1 1 d G U . . .
O22 O 0.1872(2) 0.03345(19) 0.40018(15) 0.053(3) Uani 1 1 d G U . . .
O23 O 0.1402(2) -0.0043(2) 0.29691(16) 0.049(3) Uani 1 1 d G U . . .
O24 O 0.0125(2) 0.1423(2) 0.19710(15) 0.052(3) Uani 1 1 d G U . . .
O25 O -0.03485(19) 0.28198(19) 0.23434(16) 0.049(3) Uani 1 1 d G U . . .
O26 O 0.0439(2) 0.1013(2) 0.42525(14) 0.050(3) Uani 1 1 d G U . . .
O27 O -0.0076(2) 0.0628(2) 0.31735(15) 0.048(3) Uani 1 1 d G U . . .
O28 O -0.0547(2) 0.2047(2) 0.35262(16) 0.048(3) Uani 1 1 d G U . . .
O29 O 0.08894(17) 0.50425(17) 0.35114(16) 0.072(5) Uani 1 1 d G U . . .
O30 O 0.2647(2) 0.2898(2) 0.49560(12) 0.051(4) Uani 1 1 d G U . . .
O31 O 0.3519(2) 0.0009(2) 0.42337(18) 0.064(5) Uani 1 1 d G U . . .
O32 O 0.2638(2) -0.0688(2) 0.21686(19) 0.059(5) Uani 1 1 d G U . . .
O33 O 0.0786(2) 0.1482(2) 0.06688(16) 0.040(4) Uani 1 1 d G U . . .
O34 O -0.0109(2) 0.42797(19) 0.14015(18) 0.054(5) Uani 1 1 d G U . . .
O35 O 0.30380(15) 0.50258(15) 0.14779(11) 0.070(5) Uani 1 1 d G U . . .
O36 O 0.49167(15) 0.28778(15) 0.29304(13) 0.060(5) Uani 1 1 d G U . . .
O37 O 0.4004(2) 0.21993(19) 0.08101(14) 0.054(5) Uani 1 1 d G U . . .
O38 O -0.0512(2) 0.2232(2) 0.48255(16) 0.052(5) Uani 1 1 d G U . . .
O39 O 0.0428(2) -0.0662(2) 0.41165(17) 0.050(4) Uani 1 1 d G U . . .
O40 O -0.1420(2) 0.1468(2) 0.26929(18) 0.054(5) Uani 1 1 d G U . . .
O41 O 0.7008(2) 0.8250(2) 0.17124(16) 0.050(3) Uani 1 1 d G U . . .
O42 O 0.8350(3) 0.8951(3) 0.10755(18) 0.068(4) Uani 1 1 d DG U . . .
O43 O 0.6857(2) 0.9152(2) 0.06720(18) 0.059(4) Uani 1 1 d DG U . . .
O44 O 0.70086(18) 0.62713(18) 0.18629(14) 0.045(3) Uani 1 1 d G U . . .
O45 O 0.7796(2) 0.5648(2) 0.09599(16) 0.051(3) Uani 1 1 d DG U . . .
O46 O 0.61800(18) 0.56904(18) 0.10480(12) 0.056(3) Uani 1 1 d DG U . . .
O47 O 0.8327(2) 0.7211(2) 0.23990(17) 0.053(3) Uani 1 1 d G U . . .
O48 O 0.9556(2) 0.7050(2) 0.1592(2) 0.064(4) Uani 1 1 d DG U . . .
O49 O 0.9786(2) 0.6862(3) 0.2754(2) 0.064(4) Uani 1 1 d DG U . . .
O50 O 0.71817(19) 0.57947(19) 0.32697(15) 0.043(3) Uani 1 1 d G U . . .
O51 O 0.7611(2) 0.4539(2) 0.41060(18) 0.055(4) Uani 1 1 d DG U . . .
O52 O 0.72744(18) 0.43577(18) 0.30556(16) 0.050(3) Uani 1 1 d DG U . . .
O53 O 0.54065(17) 0.71188(17) 0.23184(13) 0.045(3) Uani 1 1 d G U . . .
O54 O 0.46672(18) 0.72544(17) 0.13185(14) 0.051(3) Uani 1 1 d DG U . . .
O55 O 0.38191(17) 0.72688(16) 0.24430(15) 0.058(4) Uani 1 1 d DG U . . .
O56 O 0.6121(2) 0.8457(2) 0.29215(17) 0.044(3) Uani 1 1 d G U . . .
O57 O 0.5308(2) 0.9579(2) 0.3416(2) 0.047(3) Uani 1 1 d DG U . . .
O58 O 0.6084(2) 0.9890(2) 0.2288(2) 0.050(3) Uani 1 1 d DG U . . .
O59 O 0.7400(2) 0.7513(2) 0.36296(17) 0.049(4) Uani 1 1 d G U . . .
H59A H 0.714775 0.729995 0.400648 0.058 Uiso 1 1 d R U . . .
H59B H 0.791361 0.734987 0.354237 0.058 Uiso 1 1 d R U . . .
O60 O 0.57162(19) 0.66642(19) 0.36990(14) 0.058(5) Uani 1 1 d G U . . .
H60A H 0.526572 0.647245 0.357956 0.087 Uiso 1 1 d R U . . .
H60C H 0.558569 0.709359 0.387586 0.087 Uiso 1 1 d R U . . .
C1 C 0.7739(2) 0.7678(2) 0.06236(16) 0.055(4) Uani 1 1 d DG U . . .
H1A H 0.796792 0.792033 0.018672 0.066 Uiso 1 1 calc R U . . .
H1B H 0.817571 0.733580 0.082069 0.066 Uiso 1 1 calc R U . . .
C2 C 0.6980(2) 0.7115(2) 0.05996(15) 0.054(4) Uani 1 1 d DG U . . .
H2A H 0.699241 0.699287 0.016987 0.065 Uiso 1 1 calc R U . . .
H2B H 0.645978 0.740691 0.069337 0.065 Uiso 1 1 calc R U . . .
C3 C 0.8561(3) 0.9636(3) 0.1343(2) 0.083(5) Uani 1 1 d DG U . . .
H3 H 0.822129 1.010715 0.115977 0.100 Uiso 1 1 calc R U . . .
C4 C 0.9487(3) 0.9890(3) 0.1139(2) 0.137(11) Uani 1 1 d DG U . . .
H4A H 0.961672 1.035833 0.132721 0.206 Uiso 1 1 calc R U . . .
H4B H 0.984266 0.942923 0.128332 0.206 Uiso 1 1 calc R U . . .
H4C H 0.958398 1.004290 0.067859 0.206 Uiso 1 1 calc R U . . .
C5 C 0.8332(3) 0.9491(3) 0.2065(2) 0.100(8) Uani 1 1 d DG U . . .
H5A H 0.848755 0.997437 0.222472 0.150 Uiso 1 1 calc R U . . .
H5B H 0.773375 0.939430 0.216586 0.150 Uiso 1 1 calc R U . . .
H5C H 0.862830 0.901238 0.226264 0.150 Uiso 1 1 calc R U . . .
C6 C 0.7004(3) 0.9427(3) -0.00306(19) 0.063(5) Uani 1 1 d DG U . . .
H6 H 0.720000 0.895653 -0.023473 0.075 Uiso 1 1 calc R U . . .
C7 C 0.7676(3) 1.0122(3) -0.0180(2) 0.091(8) Uani 1 1 d DG U . . .
H7A H 0.778044 1.030971 -0.063748 0.137 Uiso 1 1 calc R U . . .
H7B H 0.747855 1.058070 0.002033 0.137 Uiso 1 1 calc R U . . .
H7C H 0.818901 0.991067 -0.001738 0.137 Uiso 1 1 calc R U . . .
C8 C 0.6153(3) 0.9735(3) -0.0249(2) 0.100(9) Uani 1 1 d DG U . . .
H8A H 0.621864 0.992199 -0.070685 0.150 Uiso 1 1 calc R U . . .
H8B H 0.574642 0.928641 -0.013408 0.150 Uiso 1 1 calc R U . . .
H8C H 0.596140 1.019006 -0.004156 0.150 Uiso 1 1 calc R U . . .
C9 C 0.8050(13) 0.5421(13) 0.0294(13) 0.067(5) Uani 1 1 d D U . . .
H9 H 0.768147 0.568296 -0.002261 0.081 Uiso 1 1 calc R U . . .
C10 C 0.8967(13) 0.5733(18) 0.0114(12) 0.098(9) Uani 1 1 d D U . . .
H10A H 0.897924 0.633283 0.003706 0.147 Uiso 1 1 calc R U . . .
H10B H 0.929172 0.551924 0.046112 0.147 Uiso 1 1 calc R U . . .
H10C H 0.920397 0.554106 -0.026741 0.147 Uiso 1 1 calc R U . . .
C11 C 0.7975(19) 0.4463(13) 0.0426(14) 0.104(9) Uani 1 1 d D U . . .
H11A H 0.739088 0.430117 0.053617 0.156 Uiso 1 1 calc R U . . .
H11B H 0.819916 0.425535 0.004838 0.156 Uiso 1 1 calc R U . . .
H11C H 0.828691 0.423354 0.077691 0.156 Uiso 1 1 calc R U . . .
C12 C 0.5890(12) 0.4848(17) 0.1426(10) 0.056(5) Uani 1 1 d D U . . .
H12 H 0.637381 0.451555 0.156658 0.067 Uiso 1 1 calc R U . . .
C13 C 0.5288(15) 0.4998(16) 0.2009(9) 0.079(6) Uani 1 1 d D U . . .
H13A H 0.529264 0.558088 0.203156 0.118 Uiso 1 1 calc R U . . .
H13B H 0.546907 0.467689 0.239504 0.118 Uiso 1 1 calc R U . . .
H13C H 0.472566 0.482833 0.196614 0.118 Uiso 1 1 calc DR U . . .
C14 C 0.5436(19) 0.4422(16) 0.0976(12) 0.101(9) Uani 1 1 d D U . . .
H14A H 0.523861 0.387875 0.119867 0.151 Uiso 1 1 calc R U . . .
H14B H 0.496422 0.475484 0.084217 0.151 Uiso 1 1 calc R U . . .
H14C H 0.582132 0.436569 0.060519 0.151 Uiso 1 1 calc R U . . .
C15 C 0.8976(17) 0.5615(16) 0.2394(10) 0.053(4) Uani 1 1 d D U . . .
H15A H 0.850095 0.551311 0.217175 0.064 Uiso 1 1 calc R U . . .
H15B H 0.947338 0.537426 0.219210 0.064 Uiso 1 1 calc R U . . .
C16 C 0.8808(16) 0.5172(17) 0.3101(10) 0.055(4) Uani 1 1 d D U . . .
H16A H 0.905955 0.550045 0.336778 0.066 Uiso 1 1 calc DR U . . .
H16B H 0.908210 0.463208 0.315011 0.066 Uiso 1 1 calc R U . . .
C17 C 1.0443(17) 0.7203(14) 0.1364(10) 0.072(5) Uani 1 1 d D U . . .
H17 H 1.070438 0.744286 0.168427 0.086 Uiso 1 1 calc R U . . .
C18 C 1.0876(15) 0.6379(16) 0.1298(15) 0.101(8) Uani 1 1 d D U . . .
H18A H 1.146417 0.648135 0.114772 0.152 Uiso 1 1 calc R U . . .
H18B H 1.082225 0.600973 0.170956 0.152 Uiso 1 1 calc R U . . .
H18C H 1.061560 0.612559 0.099647 0.152 Uiso 1 1 calc R U . . .
C19 C 1.0524(18) 0.7840(19) 0.0732(15) 0.134(11) Uani 1 1 d D U . . .
H19A H 1.111086 0.794403 0.057831 0.200 Uiso 1 1 calc R U . . .
H19B H 1.025181 0.762329 0.041721 0.200 Uiso 1 1 calc R U . . .
H19C H 1.025962 0.835315 0.080346 0.200 Uiso 1 1 calc R U . . .
C20 C 0.9760(14) 0.7493(17) 0.3174(10) 0.066(5) Uani 1 1 d D U . . .
H20 H 0.924380 0.782342 0.313534 0.080 Uiso 1 1 calc R U . . .
C21 C 1.0534(19) 0.8060(16) 0.2934(14) 0.110(9) Uani 1 1 d D U . . .
H21A H 1.054387 0.848166 0.319367 0.166 Uiso 1 1 calc R U . . .
H21B H 1.103792 0.773255 0.296321 0.166 Uiso 1 1 calc R U . . .
H21C H 1.050557 0.832256 0.249393 0.166 Uiso 1 1 calc R U . . .
C22 C 0.976(2) 0.7033(18) 0.3864(8) 0.108(9) Uani 1 1 d D U . . .
H22A H 1.017785 0.728394 0.406487 0.162 Uiso 1 1 calc R U . . .
H22B H 0.990220 0.645704 0.386562 0.162 Uiso 1 1 calc DR U . . .
H22C H 0.921576 0.706778 0.409698 0.162 Uiso 1 1 calc R U . . .
C23 C 0.7902(15) 0.4960(13) 0.4647(12) 0.064(5) Uani 1 1 d D U . . .
H23 H 0.840500 0.469956 0.482146 0.076 Uiso 1 1 calc R U . . .
C24 C 0.804(2) 0.5881(12) 0.4330(13) 0.109(7) Uani 1 1 d D U . . .
H24A H 0.863907 0.599289 0.422369 0.164 Uiso 1 1 calc DR U . . .
H24B H 0.781161 0.623016 0.462261 0.164 Uiso 1 1 calc R U . . .
H24C H 0.777022 0.599808 0.394483 0.164 Uiso 1 1 calc R U . . .
C25 C 0.7121(18) 0.4885(18) 0.5152(10) 0.099(9) Uani 1 1 d D U . . .
H25A H 0.702881 0.430914 0.535240 0.149 Uiso 1 1 calc R U . . .
H25B H 0.721142 0.520750 0.547257 0.149 Uiso 1 1 calc R U . . .
H25C H 0.663498 0.509165 0.494639 0.149 Uiso 1 1 calc R U . . .
C26 C 0.7607(15) 0.3501(13) 0.3030(9) 0.052(5) Uani 1 1 d D U . . .
H26 H 0.819879 0.347292 0.311655 0.062 Uiso 1 1 calc R U . . .
C27 C 0.7546(19) 0.3334(14) 0.2356(9) 0.086(9) Uani 1 1 d D U . . .
H27A H 0.775691 0.278563 0.232647 0.129 Uiso 1 1 calc R U . . .
H27B H 0.696676 0.336733 0.227110 0.129 Uiso 1 1 calc R U . . .
H27C H 0.787682 0.374341 0.204533 0.129 Uiso 1 1 calc R U . . .
C28 C 0.7070(18) 0.2885(11) 0.3552(11) 0.079(8) Uani 1 1 d D U . . .
H28A H 0.726807 0.232681 0.354835 0.118 Uiso 1 1 calc R U . . .
H28B H 0.711529 0.302377 0.396581 0.118 Uiso 1 1 calc R U . . .
H28C H 0.648954 0.292037 0.346906 0.118 Uiso 1 1 calc R U . . .
C29 C 0.4692(16) 0.8645(15) 0.1919(10) 0.048(4) Uani 1 1 d D U . . .
H29A H 0.520676 0.885766 0.165183 0.058 Uiso 1 1 calc R U . . .
H29B H 0.422041 0.886704 0.169195 0.058 Uiso 1 1 calc R U . . .
C30 C 0.4644(15) 0.8984(16) 0.2546(10) 0.046(4) Uani 1 1 d D U . . .
H30A H 0.432929 0.858343 0.288364 0.055 Uiso 1 1 calc R U . . .
H30B H 0.432177 0.949694 0.249303 0.055 Uiso 1 1 calc R U . . .
C31 C 0.4214(11) 0.7425(17) 0.0828(12) 0.066(5) Uani 1 1 d D U . . .
H31 H 0.445747 0.796016 0.059335 0.079 Uiso 1 1 calc R U . . .
C32 C 0.4344(17) 0.687(2) 0.0318(11) 0.099(8) Uani 1 1 d D U . . .
H32A H 0.398290 0.705411 -0.001078 0.148 Uiso 1 1 calc R U . . .
H32B H 0.492317 0.690725 0.012914 0.148 Uiso 1 1 calc R U . . .
H32C H 0.420785 0.630012 0.051531 0.148 Uiso 1 1 calc R U . . .
C33 C 0.3284(11) 0.7634(15) 0.0959(11) 0.099(7) Uani 1 1 d D U . . .
H33A H 0.317319 0.816692 0.070299 0.149 Uiso 1 1 calc R U . . .
H33B H 0.314905 0.765750 0.140682 0.149 Uiso 1 1 calc DR U . . .
H33C H 0.294296 0.721143 0.085053 0.149 Uiso 1 1 calc DR U . . .
C34 C 0.3337(16) 0.6393(15) 0.2593(9) 0.065(5) Uani 1 1 d D U . . .
H34 H 0.272047 0.642873 0.267227 0.078 Uiso 1 1 calc R U . . .
C35 C 0.3663(19) 0.6026(9) 0.1996(9) 0.101(6) Uani 1 1 d D U . . .
H35A H 0.341409 0.631894 0.162973 0.151 Uiso 1 1 calc DR U . . .
H35B H 0.351134 0.544384 0.206895 0.151 Uiso 1 1 calc DR U . . .
H35C H 0.426686 0.608505 0.191694 0.151 Uiso 1 1 calc DR U . . .
C36 C 0.3758(18) 0.5913(10) 0.3165(9) 0.084(7) Uani 1 1 d D U . . .
H36A H 0.356568 0.612994 0.354553 0.126 Uiso 1 1 calc R U . . .
H36B H 0.361166 0.533039 0.323196 0.126 Uiso 1 1 calc R U . . .
H36C H 0.436098 0.597874 0.307525 0.126 Uiso 1 1 calc R U . . .
C37 C 0.5927(16) 0.9647(11) 0.3888(9) 0.054(5) Uani 1 1 d D U . . .
H37 H 0.651117 0.962153 0.368920 0.065 Uiso 1 1 calc R U . . .
C38 C 0.5715(16) 0.8896(12) 0.4432(9) 0.065(7) Uani 1 1 d D U . . .
H38A H 0.608585 0.889418 0.475698 0.097 Uiso 1 1 calc R U . . .
H38B H 0.513999 0.893379 0.461729 0.097 Uiso 1 1 calc R U . . .
H38C H 0.578589 0.838946 0.426364 0.097 Uiso 1 1 calc R U . . .
C39 C 0.5758(18) 1.0484(12) 0.4108(11) 0.074(8) Uani 1 1 d D U . . .
H39A H 0.614038 1.055355 0.441092 0.111 Uiso 1 1 calc R U . . .
H39B H 0.584034 1.093156 0.374226 0.111 Uiso 1 1 calc R U . . .
H39C H 0.518643 1.048964 0.430834 0.111 Uiso 1 1 calc R U . . .
C40 C 0.5744(13) 1.0734(13) 0.2097(8) 0.047(5) Uani 1 1 d D U . . .
H40 H 0.520184 1.078702 0.235540 0.057 Uiso 1 1 calc R U . . .
C41 C 0.6383(17) 1.1360(11) 0.2222(12) 0.068(7) Uani 1 1 d D U . . .
H41A H 0.617810 1.191780 0.210146 0.102 Uiso 1 1 calc R U . . .
H41B H 0.645757 1.125378 0.267040 0.102 Uiso 1 1 calc R U . . .
H41C H 0.691409 1.130126 0.197129 0.102 Uiso 1 1 calc R U . . .
C42 C 0.5618(16) 1.0873(15) 0.1386(9) 0.070(8) Uani 1 1 d D U . . .
H42A H 0.539604 1.142245 0.125757 0.105 Uiso 1 1 calc R U . . .
H42B H 0.615045 1.082307 0.113468 0.105 Uiso 1 1 calc R U . . .
H42C H 0.522822 1.046254 0.131796 0.105 Uiso 1 1 calc R U . . .

loop_
_atom_site_aniso_label
_atom_site_aniso_U_11
_atom_site_aniso_U_22
_atom_site_aniso_U_33
_atom_site_aniso_U_23
_atom_site_aniso_U_13
_atom_site_aniso_U_12
W1 0.0477(7) 0.0321(6) 0.0356(6) -0.0156(5) -0.0101(5) 0.0005(5)
W2 0.0606(8) 0.0488(7) 0.0240(5) -0.0133(5) -0.0115(5) -0.0117(6)
W3 0.0455(7) 0.0466(7) 0.0284(5) -0.0048(5) -0.0079(5) 0.0107(5)
W4 0.0382(6) 0.0348(6) 0.0368(6) -0.0156(5) -0.0051(5) 0.0063(5)
W5 0.0514(7) 0.0401(6) 0.0194(5) -0.0116(4) -0.0050(5) -0.0048(5)
W6 0.0455(7) 0.0377(6) 0.0258(5) -0.0028(5) -0.0029(5) 0.0098(5)
W7 0.0394(6) 0.0372(6) 0.0355(6) -0.0023(5) -0.0011(5) -0.0143(5)
W8 0.0293(6) 0.0556(8) 0.0446(6) -0.0144(5) -0.0019(5) -0.0121(5)
W9 0.0301(6) 0.0555(7) 0.0253(5) -0.0095(5) 0.0045(4) -0.0030(5)
W10 0.0347(6) 0.0456(7) 0.0203(5) -0.0100(4) 0.0031(4) -0.0028(5)
W11 0.0366(6) 0.0312(6) 0.0285(5) -0.0019(4) -0.0012(5) -0.0058(5)
W12 0.0266(6) 0.0384(6) 0.0382(6) -0.0135(5) 0.0015(5) -0.0077(5)
Pr1 0.0287(7) 0.0319(7) 0.0222(7) -0.0092(6) -0.0022(6) 0.0001(6)
P1 0.021(2) 0.016(2) 0.0121(19) -0.0096(17) -0.0053(17) -0.0036(18)
P2 0.059(4) 0.046(4) 0.032(3) -0.004(3) 0.003(3) -0.005(3)
P4 0.039(4) 0.048(4) 0.042(3) -0.014(3) -0.002(3) -0.002(3)
P5 0.048(4) 0.035(4) 0.040(3) -0.012(3) -0.007(3) 0.003(3)
P6 0.038(4) 0.042(4) 0.046(4) -0.019(3) -0.002(3) -0.006(3)
P3 0.048(4) 0.045(4) 0.029(3) -0.015(3) -0.003(3) 0.008(3)
P7 0.038(3) 0.042(4) 0.035(3) -0.018(3) -0.005(3) 0.007(3)
O1 0.051(5) 0.046(5) 0.036(5) -0.009(5) -0.002(5) -0.005(5)
O2 0.049(5) 0.046(5) 0.035(5) -0.009(5) -0.006(5) -0.002(5)
O3 0.050(5) 0.044(5) 0.036(5) -0.012(5) -0.004(5) -0.006(5)
O4 0.048(5) 0.048(5) 0.037(4) -0.010(4) 0.000(4) -0.004(4)
O1' 0.046(5) 0.042(5) 0.031(5) -0.014(4) 0.000(5) 0.000(5)
O2' 0.046(5) 0.046(5) 0.034(5) -0.009(5) -0.001(5) -0.003(5)
O3' 0.051(5) 0.046(5) 0.035(5) -0.012(5) -0.002(5) -0.007(5)
O4' 0.048(5) 0.047(5) 0.034(5) -0.008(5) -0.003(5) -0.003(5)
O5 0.060(5) 0.049(5) 0.048(5) -0.007(5) -0.003(5) -0.012(5)
O6 0.068(5) 0.056(5) 0.045(5) -0.005(5) 0.007(5) -0.010(5)
O7 0.047(5) 0.057(5) 0.037(5) -0.011(5) 0.003(5) -0.003(5)
O8 0.057(5) 0.047(5) 0.047(5) -0.005(5) -0.003(5) -0.005(5)
O9 0.060(5) 0.048(5) 0.042(5) -0.004(5) 0.012(5) -0.004(5)
O10 0.056(5) 0.056(5) 0.041(5) -0.012(5) 0.000(5) -0.006(5)
O11 0.054(5) 0.060(5) 0.045(5) -0.013(5) -0.001(5) 0.000(5)
O12 0.066(5) 0.052(5) 0.049(5) -0.012(5) 0.007(5) -0.003(5)
O13 0.062(5) 0.052(5) 0.044(5) -0.022(5) 0.002(5) -0.005(5)
O14 0.051(5) 0.051(5) 0.046(5) -0.002(5) -0.011(5) -0.008(5)
O15 0.056(5) 0.053(5) 0.047(5) 0.001(5) -0.006(5) -0.002(5)
O16 0.052(5) 0.059(5) 0.039(5) -0.011(5) -0.001(5) -0.006(5)
O17 0.059(5) 0.057(5) 0.048(5) -0.018(5) -0.004(5) -0.002(5)
O18 0.055(5) 0.057(5) 0.047(5) -0.013(5) -0.007(5) -0.002(5)
O19 0.056(5) 0.058(5) 0.044(5) -0.007(5) -0.007(5) -0.002(5)
O20 0.049(5) 0.045(5) 0.046(5) -0.009(5) -0.010(5) -0.006(5)
O21 0.056(5) 0.048(5) 0.047(5) 0.002(5) -0.006(5) -0.008(5)
O22 0.058(5) 0.059(5) 0.040(5) -0.010(5) -0.001(5) -0.003(5)
O23 0.051(5) 0.054(5) 0.043(5) -0.016(5) -0.003(5) 0.001(5)
O24 0.062(5) 0.049(5) 0.044(5) -0.015(5) 0.007(5) 0.001(5)
O25 0.061(5) 0.044(5) 0.042(5) -0.020(5) 0.011(5) 0.000(5)
O26 0.059(5) 0.052(5) 0.039(5) -0.009(5) -0.004(5) 0.001(5)
O27 0.056(5) 0.049(5) 0.042(5) -0.018(5) -0.004(5) 0.005(5)
O28 0.058(5) 0.045(5) 0.044(5) -0.015(5) -0.004(5) 0.001(5)
O29 0.071(11) 0.055(11) 0.089(11) -0.025(10) 0.015(10) 0.012(9)
O30 0.083(11) 0.045(10) 0.031(8) -0.026(7) -0.004(8) -0.010(9)
O31 0.064(10) 0.086(12) 0.028(8) 0.016(9) 0.007(8) 0.016(9)
O32 0.052(10) 0.046(10) 0.082(11) -0.018(9) -0.013(9) 0.016(8)
O33 0.056(9) 0.044(9) 0.025(8) -0.012(7) -0.011(7) -0.002(8)
O34 0.052(10) 0.071(11) 0.030(8) 0.011(8) -0.002(8) 0.003(9)
O35 0.088(11) 0.051(10) 0.073(10) -0.014(9) -0.013(9) -0.033(9)
O36 0.047(9) 0.086(11) 0.055(9) -0.020(9) -0.026(8) -0.007(9)
O37 0.047(9) 0.064(11) 0.045(9) -0.006(8) 0.016(8) 0.016(8)
O38 0.066(10) 0.059(10) 0.027(8) -0.015(8) 0.020(8) 0.027(9)
O39 0.074(10) 0.036(9) 0.048(9) -0.022(8) -0.013(8) -0.012(8)
O40 0.053(10) 0.038(9) 0.073(10) -0.019(8) 0.001(9) 0.018(8)
O41 0.054(5) 0.049(5) 0.045(5) -0.003(5) 0.000(5) 0.000(5)
O42 0.074(7) 0.065(7) 0.059(6) -0.009(6) 0.009(6) -0.009(6)
O43 0.069(7) 0.058(7) 0.044(6) -0.001(6) -0.003(6) 0.003(6)
O44 0.054(5) 0.049(5) 0.036(5) -0.017(4) -0.006(5) 0.001(5)
O45 0.056(6) 0.058(7) 0.040(6) -0.018(6) -0.005(6) 0.010(6)
O46 0.062(7) 0.066(7) 0.047(6) -0.021(6) -0.013(6) 0.001(6)
O47 0.052(5) 0.052(5) 0.055(5) -0.013(5) -0.001(5) 0.000(5)
O48 0.056(7) 0.071(7) 0.058(6) -0.009(6) 0.010(6) -0.004(6)
O49 0.061(7) 0.060(7) 0.072(7) -0.019(6) -0.004(6) -0.003(6)
O50 0.049(6) 0.043(6) 0.043(5) -0.019(5) -0.012(5) 0.002(5)
O51 0.064(7) 0.051(7) 0.051(7) -0.011(6) -0.010(6) 0.010(6)
O52 0.055(7) 0.050(7) 0.050(6) -0.020(6) -0.012(6) 0.008(6)
O53 0.043(5) 0.050(6) 0.047(5) -0.018(5) -0.007(5) -0.001(5)
O54 0.048(7) 0.063(7) 0.049(6) -0.027(6) -0.008(6) -0.001(6)
O55 0.047(7) 0.062(7) 0.067(7) -0.026(6) 0.003(6) -0.010(6)
O56 0.046(6) 0.044(6) 0.044(5) -0.016(5) -0.008(5) 0.004(5)
O57 0.050(7) 0.050(7) 0.049(7) -0.023(6) -0.015(6) 0.013(6)
O58 0.053(6) 0.050(6) 0.048(6) -0.012(6) -0.009(6) 0.006(6)
O59 0.061(9) 0.049(9) 0.044(8) -0.031(7) -0.004(8) 0.006(8)
O60 0.049(9) 0.073(11) 0.047(9) -0.006(9) 0.008(8) 0.003(9)
C1 0.063(7) 0.055(7) 0.044(6) -0.006(6) -0.001(6) 0.000(6)
C2 0.062(7) 0.059(7) 0.042(6) -0.009(6) -0.009(6) 0.000(6)
C3 0.086(9) 0.085(9) 0.075(9) -0.008(9) -0.003(9) -0.016(9)
C4 0.13(2) 0.14(2) 0.13(2) -0.013(19) 0.022(19) -0.057(19)
C5 0.094(14) 0.101(14) 0.105(14) -0.020(13) -0.007(13) -0.023(13)
C6 0.074(9) 0.067(9) 0.046(8) -0.006(8) -0.008(8) 0.005(8)
C7 0.104(15) 0.084(15) 0.075(14) 0.006(13) 0.002(13) -0.007(14)
C8 0.115(19) 0.12(2) 0.062(16) -0.021(16) -0.013(16) 0.013(18)
C9 0.072(9) 0.076(9) 0.052(9) -0.011(9) -0.005(9) 0.016(9)
C10 0.094(18) 0.11(2) 0.084(17) -0.013(17) -0.010(16) 0.020(17)
C11 0.112(16) 0.099(16) 0.102(16) -0.035(15) 0.014(15) 0.008(15)
C12 0.057(9) 0.061(9) 0.055(9) -0.024(8) -0.009(8) -0.004(8)
C13 0.081(12) 0.074(12) 0.080(11) -0.015(11) -0.005(11) -0.009(11)
C14 0.095(18) 0.100(19) 0.111(19) -0.035(17) -0.001(17) -0.018(17)
C15 0.053(6) 0.055(6) 0.051(6) -0.014(6) -0.001(6) 0.005(6)
C16 0.059(7) 0.050(7) 0.058(6) -0.014(6) -0.006(6) 0.004(6)
C17 0.064(8) 0.076(9) 0.073(8) -0.010(8) 0.000(8) -0.010(8)
C18 0.083(14) 0.105(15) 0.109(15) -0.015(14) 0.011(14) -0.009(14)
C19 0.13(2) 0.12(2) 0.13(2) 0.029(19) 0.016(19) 0.005(19)
C20 0.058(9) 0.074(9) 0.070(9) -0.024(9) -0.001(9) 0.000(9)
C21 0.114(16) 0.097(16) 0.126(16) -0.035(15) -0.012(16) -0.018(15)
C22 0.117(16) 0.093(16) 0.116(16) -0.032(15) -0.006(16) 0.013(15)
C23 0.068(9) 0.069(8) 0.061(9) -0.026(8) -0.010(9) -0.002(9)
C24 0.124(14) 0.077(10) 0.119(14) -0.005(12) -0.001(13) 0.000(13)
C25 0.112(17) 0.098(17) 0.083(16) -0.007(15) -0.006(16) -0.026(16)
C26 0.056(9) 0.053(9) 0.053(9) -0.017(8) -0.017(8) 0.018(8)
C27 0.107(18) 0.071(17) 0.084(17) -0.025(15) -0.010(16) 0.027(16)
C28 0.089(15) 0.059(14) 0.092(15) -0.023(13) -0.015(14) 0.003(13)
C29 0.046(6) 0.051(6) 0.051(6) -0.017(6) -0.009(6) 0.002(6)
C30 0.044(7) 0.050(7) 0.048(7) -0.019(6) -0.009(6) 0.006(6)
C31 0.064(9) 0.074(9) 0.063(9) -0.021(9) -0.005(9) -0.007(9)
C32 0.106(16) 0.106(16) 0.095(15) -0.047(14) -0.011(15) -0.002(15)
C33 0.099(13) 0.101(13) 0.099(13) -0.020(13) -0.015(13) 0.001(13)
C34 0.068(8) 0.067(8) 0.062(8) -0.020(8) 0.002(8) -0.003(8)
C35 0.102(11) 0.100(11) 0.097(10) -0.015(10) -0.003(10) -0.001(10)
C36 0.083(13) 0.080(13) 0.083(13) -0.009(13) 0.013(13) -0.018(12)
C37 0.060(9) 0.055(9) 0.054(9) -0.020(8) -0.016(8) 0.014(8)
C38 0.083(14) 0.058(14) 0.057(13) -0.025(12) -0.004(12) 0.029(12)
C39 0.095(17) 0.078(17) 0.064(15) -0.048(14) -0.021(14) 0.012(15)
C40 0.045(9) 0.051(9) 0.049(8) -0.018(8) -0.007(8) 0.020(8)
C41 0.077(14) 0.068(14) 0.062(13) -0.009(12) -0.024(13) -0.019(13)
C42 0.056(14) 0.082(16) 0.070(15) -0.006(14) -0.013(13) 0.014(13)

loop_
_atom_type_symbol
_atom_type_description
_atom_type_scat_dispersion_real
_atom_type_scat_dispersion_imag
_atom_type_scat_source
C C 0.0033 0.0016 'International Tables Vol C Tables 4.2.6.8 and 6.1.1.4'
H H 0.0000 0.0000 'International Tables Vol C Tables 4.2.6.8 and 6.1.1.4'
O O 0.0106 0.0060 'International Tables Vol C Tables 4.2.6.8 and 6.1.1.4'
P P 0.1023 0.0942 'International Tables Vol C Tables 4.2.6.8 and 6.1.1.4'
Pr Pr -0.2180 2.8214 'International Tables Vol C Tables 4.2.6.8 and 6.1.1.4'
W W -0.8490 6.8722 'International Tables Vol C Tables 4.2.6.8 and 6.1.1.4'

loop_
_geom_angle_atom_site_label_1
_geom_angle_atom_site_label_2
_geom_angle_atom_site_label_3
_geom_angle
_geom_angle_site_symmetry_1
_geom_angle_site_symmetry_3
_geom_angle_publ_flag
O29 W1 O11 99.51(13) . . ?
O29 W1 O5 103.19(15) . . ?
O11 W1 O5 89.77(11) . . ?
O29 W1 O10 103.24(14) . . ?
O11 W1 O10 85.53(12) . . ?
O5 W1 O10 153.57(16) . . ?
O29 W1 O20 105.20(13) . . ?
O11 W1 O20 155.14(16) . . ?
O5 W1 O20 87.31(12) . . ?
O10 W1 O20 86.18(11) . . ?
O29 W1 O4' 158.46(16) . . ?
O11 W1 O4' 64.49(8) . . ?
O5 W1 O4' 91.58(10) . . ?
O10 W1 O4' 62.97(8) . . ?
O20 W1 O4' 90.90(10) . . ?
O29 W1 O1 157.84(16) . . ?
O11 W1 O1 96.67(11) . . ?
O5 W1 O1 61.71(8) . . ?
O10 W1 O1 92.99(11) . . ?
O20 W1 O1 60.42(7) . . ?
O30 W2 O6 100.67(14) . . ?
O30 W2 O21 105.17(14) . . ?
O6 W2 O21 89.45(12) . . ?
O30 W2 O5 101.12(15) . . ?
O6 W2 O5 158.17(16) . . ?
O21 W2 O5 86.21(13) . . ?
O30 W2 O12 101.92(14) . . ?
O6 W2 O12 87.74(13) . . ?
O21 W2 O12 152.81(15) . . ?
O5 W2 O12 86.43(11) . . ?
O30 W2 O1 155.80(18) . . ?
O6 W2 O1 97.05(12) . . ?
O21 W2 O1 58.44(7) . . ?
O5 W2 O1 62.61(8) . . ?
O12 W2 O1 95.10(10) . . ?
O30 W2 O3' 160.72(18) . . ?
O6 W2 O3' 66.97(9) . . ?
O21 W2 O3' 89.94(10) . . ?
O5 W2 O3' 91.61(10) . . ?
O12 W2 O3' 64.16(8) . . ?
O31 W3 O7 104.39(18) . . ?
O31 W3 O22 100.93(14) . . ?
O7 W3 O22 87.26(13) . . ?
O31 W3 O13 106.38(16) . . ?
O7 W3 O13 87.37(14) . . ?
O22 W3 O13 152.65(16) . . ?
O31 W3 O6 99.61(15) . . ?
O7 W3 O6 155.87(17) . . ?
O22 W3 O6 85.73(14) . . ?
O13 W3 O6 88.31(13) . . ?
O31 W3 O2 155.28(18) . . ?
O7 W3 O2 60.31(8) . . ?
O22 W3 O2 61.39(8) . . ?
O13 W3 O2 92.87(11) . . ?
O6 W3 O2 96.24(12) . . ?
O31 W3 O3' 162.04(19) . . ?
O7 W3 O3' 90.91(11) . . ?
O22 W3 O3' 88.97(11) . . ?
O13 W3 O3' 64.33(8) . . ?
O6 W3 O3' 65.92(9) . . ?
O32 W4 O23 103.34(16) . . ?
O32 W4 O8 105.74(18) . . ?
O23 W4 O8 91.25(14) . . ?
O32 W4 O7 100.12(16) . . ?
O23 W4 O7 86.04(14) . . ?
O8 W4 O7 153.91(19) . . ?
O32 W4 O14 103.06(16) . . ?
O23 W4 O14 153.35(19) . . ?
O8 W4 O14 85.05(13) . . ?
O7 W4 O14 85.86(13) . . ?
O32 W4 O2' 163.74(19) . . ?
O23 W4 O2' 90.76(13) . . ?
O8 W4 O2' 65.32(10) . . ?
O7 W4 O2' 88.76(12) . . ?
O14 W4 O2' 63.73(9) . . ?
O32 W4 O2 152.70(19) . . ?
O23 W4 O2 62.44(9) . . ?
O8 W4 O2 98.10(13) . . ?
O7 W4 O2 57.84(9) . . ?
O14 W4 O2 91.92(12) . . ?
O33 W5 O9 103.86(17) . . ?
O33 W5 O8 100.39(17) . . ?
O9 W5 O8 155.57(19) . . ?
O33 W5 O24 103.50(16) . . ?
O9 W5 O24 88.42(15) . . ?
O8 W5 O24 88.81(13) . . ?
O33 W5 O15 103.26(16) . . ?
O9 W5 O15 85.54(13) . . ?
O8 W5 O15 86.09(15) . . ?
O24 W5 O15 153.24(18) . . ?
O33 W5 O3 157.6(2) . . ?
O9 W5 O3 63.05(10) . . ?
O8 W5 O3 94.75(12) . . ?
O24 W5 O3 60.20(9) . . ?
O15 W5 O3 94.06(12) . . ?
O33 W5 O2' 159.3(2) . . ?
O9 W5 O2' 91.15(13) . . ?
O8 W5 O2' 64.63(9) . . ?
O24 W5 O2' 90.94(12) . . ?
O15 W5 O2' 63.20(9) . . ?
O34 W6 O10 103.27(17) . . ?
O34 W6 O16 101.93(14) . . ?
O10 W6 O16 85.80(13) . . ?
O34 W6 O9 103.06(16) . . ?
O10 W6 O9 153.53(16) . . ?
O16 W6 O9 86.22(13) . . ?
O34 W6 O25 102.35(15) . . ?
O10 W6 O25 88.53(13) . . ?
O16 W6 O25 155.72(16) . . ?
O9 W6 O25 88.46(13) . . ?
O34 W6 O4' 160.52(18) . . ?
O10 W6 O4' 64.22(9) . . ?
O16 W6 O4' 63.77(8) . . ?
O9 W6 O4' 89.67(11) . . ?
O25 W6 O4' 92.55(11) . . ?
O35 W7 O16 99.34(12) . . ?
O35 W7 O11 100.32(13) . . ?
O16 W7 O11 86.32(11) . . ?
O35 W7 O19 102.44(12) . . ?
O16 W7 O19 88.85(11) . . ?
O11 W7 O19 157.21(13) . . ?
O35 W7 O17 106.27(13) . . ?
O16 W7 O17 154.14(13) . . ?
O11 W7 O17 85.68(10) . . ?
O19 W7 O17 89.09(11) . . ?
O35 W7 O4 160.71(15) . . ?
O16 W7 O4 94.30(10) . . ?
O11 W7 O4 94.08(9) . . ?
O19 W7 O4 64.08(7) . . ?
O17 W7 O4 61.85(6) . . ?
O35 W7 O4' 157.97(15) . . ?
O16 W7 O4' 64.68(7) . . ?
O11 W7 O4' 65.15(7) . . ?
O19 W7 O4' 92.70(10) . . ?
O17 W7 O4' 89.68(8) . . ?
O36 W8 O17 103.50(13) . . ?
O36 W8 O13 100.68(12) . . ?
O17 W8 O13 155.81(15) . . ?
O36 W8 O18 103.45(13) . . ?
O17 W8 O18 88.40(11) . . ?
O13 W8 O18 85.46(11) . . ?
O36 W8 O12 101.22(13) . . ?
O17 W8 O12 87.48(11) . . ?
O13 W8 O12 88.39(10) . . ?
O18 W8 O12 155.27(15) . . ?
O36 W8 O3' 158.91(14) . . ?
O17 W8 O3' 92.29(10) . . ?
O13 W8 O3' 64.46(7) . . ?
O18 W8 O3' 90.70(10) . . ?
O12 W8 O3' 65.13(7) . . ?
O36 W8 O4 156.99(14) . . ?
O17 W8 O4 60.68(7) . . ?
O13 W8 O4 96.00(10) . . ?
O18 W8 O4 62.03(7) . . ?
O12 W8 O4 94.95(10) . . ?
O37 W9 O14 102.92(15) . . ?
O37 W9 O15 103.16(15) . . ?
O14 W9 O15 87.47(12) . . ?
O37 W9 O18 102.65(15) . . ?
O14 W9 O18 89.27(13) . . ?
O15 W9 O18 154.06(16) . . ?
O37 W9 O19 98.65(13) . . ?
O14 W9 O19 158.32(16) . . ?
O15 W9 O19 85.47(13) . . ?
O18 W9 O19 88.18(12) . . ?
O37 W9 O2' 161.29(16) . . ?
O14 W9 O2' 64.40(8) . . ?
O15 W9 O2' 64.17(8) . . ?
O18 W9 O2' 91.31(10) . . ?
O19 W9 O2' 94.13(11) . . ?
O37 W9 O4 154.30(16) . . ?
O14 W9 O4 97.57(11) . . ?
O15 W9 O4 93.01(11) . . ?
O18 W9 O4 61.94(8) . . ?
O19 W9 O4 62.43(8) . . ?
O38 W10 O20 102.23(17) . . ?
O38 W10 O21 104.04(16) . . ?
O20 W10 O21 86.84(14) . . ?
O38 W10 O26 104.00(16) . . ?
O20 W10 O26 153.67(18) . . ?
O21 W10 O26 84.70(14) . . ?
O38 W10 O28 102.71(16) . . ?
O20 W10 O28 89.50(14) . . ?
O21 W10 O28 153.18(17) . . ?
O26 W10 O28 86.95(13) . . ?
O38 W10 O1 156.38(19) . . ?
O20 W10 O1 62.74(9) . . ?
O21 W10 O1 59.30(8) . . ?
O26 W10 O1 91.65(12) . . ?
O28 W10 O1 95.59(12) . . ?
O38 W10 O1' 161.04(19) . . ?
O20 W10 O1' 91.97(12) . . ?
O21 W10 O1' 89.06(12) . . ?
O26 W10 O1' 63.04(9) . . ?
O28 W10 O1' 64.50(9) . . ?
O39 W11 O26 104.44(17) . . ?
O39 W11 O22 103.91(16) . . ?
O26 W11 O22 86.32(14) . . ?
O39 W11 O23 101.55(18) . . ?
O26 W11 O23 153.98(19) . . ?
O22 W11 O23 86.31(14) . . ?
O39 W11 O27 101.66(17) . . ?
O26 W11 O27 90.42(15) . . ?
O22 W11 O27 154.23(18) . . ?
O23 W11 O27 85.50(13) . . ?
O39 W11 O1' 162.0(2) . . ?
O26 W11 O1' 64.35(10) . . ?
O22 W11 O1' 89.79(13) . . ?
O23 W11 O1' 90.70(12) . . ?
O27 W11 O1' 65.93(9) . . ?
O40 W12 O28 100.20(17) . . ?
O40 W12 O25 102.06(17) . . ?
O28 W12 O25 86.88(15) . . ?
O40 W12 O24 102.82(18) . . ?
O28 W12 O24 157.0(2) . . ?
O25 W12 O24 87.78(13) . . ?
O40 W12 O27 100.64(16) . . ?
O28 W12 O27 88.60(14) . . ?
O25 W12 O27 157.3(2) . . ?
O24 W12 O27 87.73(15) . . ?
O40 W12 O3 157.93(19) . . ?
O28 W12 O3 96.15(14) . . ?
O25 W12 O3 64.00(9) . . ?
O24 W12 O3 61.51(9) . . ?
O27 W12 O3 94.44(13) . . ?
O40 W12 O1' 159.57(18) . . ?
O28 W12 O1' 65.62(10) . . ?
O25 W12 O1' 92.13(13) . . ?
O24 W12 O1' 92.23(13) . . ?
O27 W12 O1' 65.83(10) . . ?
O53 Pr1 O50 112.31(13) . . ?
O53 Pr1 O47 147.00(15) . . ?
O50 Pr1 O47 79.71(10) . . ?
O53 Pr1 O44 76.72(10) . . ?
O50 Pr1 O44 75.55(10) . . ?
O47 Pr1 O44 77.01(10) . . ?
O53 Pr1 O41 80.57(10) . . ?
O50 Pr1 O41 148.66(15) . . ?
O47 Pr1 O41 75.61(9) . . ?
O44 Pr1 O41 80.29(10) . . ?
O53 Pr1 O56 76.13(10) . . ?
O50 Pr1 O56 138.76(14) . . ?
O47 Pr1 O56 115.91(13) . . ?
O44 Pr1 O56 142.98(14) . . ?
O41 Pr1 O56 70.82(9) . . ?
O53 Pr1 O59 137.62(15) . . ?
O50 Pr1 O59 77.05(9) . . ?
O47 Pr1 O59 73.89(9) . . ?
O44 Pr1 O59 142.91(15) . . ?
O41 Pr1 O59 113.46(13) . . ?
O56 Pr1 O59 72.08(9) . . ?
O53 Pr1 O60 73.06(9) . . ?
O50 Pr1 O60 69.37(8) . . ?
O47 Pr1 O60 138.29(14) . . ?
O44 Pr1 O60 119.13(13) . . ?
O41 Pr1 O60 141.30(15) . . ?
O56 Pr1 O60 75.63(9) . . ?
O59 Pr1 O60 72.45(9) . . ?
O4' P1 O2' 109.8(2) . . ?
O4' P1 O1' 110.3(3) . . ?
O2' P1 O1' 109.0(3) . . ?
O2 P1 O3 109.9(3) . . ?
O2 P1 O4 109.7(3) . . ?
O3 P1 O4 109.9(2) . . ?
O4' P1 O3' 109.7(3) . . ?
O2' P1 O3' 109.1(3) . . ?
O1' P1 O3' 109.0(2) . . ?
O2 P1 O1 108.8(2) . . ?
O3 P1 O1 109.3(3) . . ?
O4 P1 O1 109.2(3) . . ?
O41 P2 O42 113.9(5) . . ?
O41 P2 O43 104.4(5) . . ?
O42 P2 O43 110.7(5) . . ?
O41 P2 C1 114.8(5) . . ?
O42 P2 C1 104.9(4) . . ?
O43 P2 C1 108.0(4) . . ?
O47 P4 O49 113.9(5) . . ?
O47 P4 O48 108.1(5) . . ?
O49 P4 O48 107.6(4) . . ?
O47 P4 C15 113.4(9) . . ?
O49 P4 C15 106.7(9) . . ?
O48 P4 C15 106.8(8) . . ?
O50 P5 O51 115.9(5) . . ?
O50 P5 O52 107.4(4) . . ?
O51 P5 O52 101.1(4) . . ?
O50 P5 C16 113.4(9) . . ?
O51 P5 C16 107.3(7) . . ?
O52 P5 C16 111.0(10) . . ?
O53 P6 O55 111.2(4) . . ?
O53 P6 O54 109.7(5) . . ?
O55 P6 O54 111.0(4) . . ?
O53 P6 C29 112.3(9) . . ?
O55 P6 C29 102.2(9) . . ?
O54 P6 C29 110.2(8) . . ?
O44 P3 O45 110.3(4) . . ?
O44 P3 O46 114.4(4) . . ?
O45 P3 O46 108.5(5) . . ?
O44 P3 C2 113.8(5) . . ?
O45 P3 C2 108.0(4) . . ?
O46 P3 C2 101.3(4) . . ?
O56 P7 O58 109.6(4) . . ?
O56 P7 O57 114.4(5) . . ?
O58 P7 O57 107.1(4) . . ?
O56 P7 C30 113.4(9) . . ?
O58 P7 C30 109.2(9) . . ?
O57 P7 C30 102.7(8) . . ?
P1 O1 W10 124.94(18) . . ?
P1 O1 W2 122.75(18) . . ?
W10 O1 W2 94.19(9) . . ?
P1 O1 W1 120.82(17) . . ?
W10 O1 W1 93.31(9) . . ?
W2 O1 W1 92.48(9) . . ?
P1 O2 W3 126.30(19) . . ?
P1 O2 W4 123.31(18) . . ?
W3 O2 W4 95.55(10) . . ?
P1 O3 W12 125.81(18) . . ?
P1 O3 W5 123.12(19) . . ?
W12 O3 W5 94.38(10) . . ?
P1 O4 W7 127.42(18) . . ?
P1 O4 W9 120.21(17) . . ?
W7 O4 W9 94.19(8) . . ?
P1 O4 W8 120.23(17) . . ?
W7 O4 W8 94.51(9) . . ?
W9 O4 W8 91.79(8) . . ?
P1 O1' W11 123.73(19) . . ?
P1 O1' W10 123.69(19) . . ?
W11 O1' W10 92.75(9) . . ?
P1 O1' W12 123.14(18) . . ?
W11 O1' W12 92.34(10) . . ?
W10 O1' W12 92.21(10) . . ?
P1 O2' W4 124.61(18) . . ?
P1 O2' W9 122.33(18) . . ?
W4 O2' W9 93.34(10) . . ?
P1 O2' W5 123.09(18) . . ?
W4 O2' W5 92.43(10) . . ?
W9 O2' W5 92.25(9) . . ?
P1 O3' W3 124.07(18) . . ?
P1 O3' W8 122.98(17) . . ?
W3 O3' W8 92.81(9) . . ?
P1 O3' W2 122.84(18) . . ?
W3 O3' W2 92.98(8) . . ?
W8 O3' W2 92.44(9) . . ?
P1 O4' W7 125.11(17) . . ?
P1 O4' W6 123.12(18) . . ?
W7 O4' W6 92.17(8) . . ?
P1 O4' W1 123.12(17) . . ?
W7 O4' W1 92.07(9) . . ?
W6 O4' W1 91.96(9) . . ?
W2 O5 W1 142.51(15) . . ?
W2 O6 W3 133.84(14) . . ?
W3 O7 W4 144.81(17) . . ?
W5 O8 W4 137.58(18) . . ?
W5 O9 W6 142.67(16) . . ?
W6 O10 W1 140.52(16) . . ?
W1 O11 W7 138.01(14) . . ?
W8 O12 W2 138.03(14) . . ?
W8 O13 W3 137.73(15) . . ?
W9 O14 W4 138.19(17) . . ?
W9 O15 W5 139.82(16) . . ?
W7 O16 W6 139.09(14) . . ?
W8 O17 W7 141.49(13) . . ?
W8 O18 W9 143.74(15) . . ?
W9 O19 W7 138.46(13) . . ?
W10 O20 W1 142.58(17) . . ?
W10 O21 W2 147.02(16) . . ?
W11 O22 W3 145.57(17) . . ?
W4 O23 W11 144.89(19) . . ?
W12 O24 W5 143.04(19) . . ?
W12 O25 W6 140.71(18) . . ?
W11 O26 W10 138.85(17) . . ?
W12 O27 W11 135.19(19) . . ?
W12 O28 W10 137.52(18) . . ?
P2 O41 Pr1 146.3(4) . . ?
C3 O42 P2 131.8(3) . . ?
C6 O43 P2 122.3(3) . . ?
P3 O44 Pr1 150.7(3) . . ?
P3 O45 C9 127.3(9) . . ?
C12 O46 P3 122.9(9) . . ?
P4 O47 Pr1 147.5(3) . . ?
C17 O48 P4 128.2(10) . . ?
C20 O49 P4 127.1(10) . . ?
P5 O50 Pr1 156.4(3) . . ?
C23 O51 P5 121.0(8) . . ?
C26 O52 P5 125.1(8) . . ?
P6 O53 Pr1 153.3(3) . . ?
C31 O54 P6 137.4(9) . . ?
P6 O55 C34 128.0(8) . . ?
P7 O56 Pr1 155.3(3) . . ?
C37 O57 P7 120.0(8) . . ?
C40 O58 P7 123.0(8) . . ?
Pr1 O59 H59A 116.4 . . ?
Pr1 O59 H59B 98.5 . . ?
H59A O59 H59B 116.1 . . ?
Pr1 O60 H60A 108.7 . . ?
Pr1 O60 H60C 108.2 . . ?
H60A O60 H60C 109.5 . . ?
C2 C1 P2 113.9(3) . . ?
C2 C1 H1A 108.8 . . ?
P2 C1 H1A 108.8 . . ?
C2 C1 H1B 108.8 . . ?
P2 C1 H1B 108.8 . . ?
H1A C1 H1B 107.7 . . ?
C1 C2 P3 111.1(2) . . ?
C1 C2 H2A 109.4 . . ?
P3 C2 H2A 109.4 . . ?
C1 C2 H2B 109.4 . . ?
P3 C2 H2B 109.4 . . ?
H2A C2 H2B 108.0 . . ?
O42 C3 C5 112.6 . . ?
O42 C3 C4 111.0 . . ?
C5 C3 C4 112.6 . . ?
O42 C3 H3 106.7 . . ?
C5 C3 H3 106.7 . . ?
C4 C3 H3 106.7 . . ?
C3 C4 H4A 109.5 . . ?
C3 C4 H4B 109.5 . . ?
H4A C4 H4B 109.5 . . ?
C3 C4 H4C 109.5 . . ?
H4A C4 H4C 109.5 . . ?
H4B C4 H4C 109.5 . . ?
C3 C5 H5A 109.5 . . ?
C3 C5 H5B 109.5 . . ?
H5A C5 H5B 109.5 . . ?
C3 C5 H5C 109.5 . . ?
H5A C5 H5C 109.5 . . ?
H5B C5 H5C 109.5 . . ?
O43 C6 C7 108.2 . . ?
O43 C6 C8 106.5 . . ?
C7 C6 C8 112.1 . . ?
O43 C6 H6 110.0 . . ?
C7 C6 H6 110.0 . . ?
C8 C6 H6 110.0 . . ?
C6 C7 H7A 109.5 . . ?
C6 C7 H7B 109.5 . . ?
H7A C7 H7B 109.5 . . ?
C6 C7 H7C 109.5 . . ?
H7A C7 H7C 109.5 . . ?
H7B C7 H7C 109.5 . . ?
C6 C8 H8A 109.5 . . ?
C6 C8 H8B 109.5 . . ?
H8A C8 H8B 109.5 . . ?
C6 C8 H8C 109.5 . . ?
H8A C8 H8C 109.5 . . ?
H8B C8 H8C 109.5 . . ?
C10 C9 C11 112.8(14) . . ?
C10 C9 O45 104.1(16) . . ?
C11 C9 O45 103.4(16) . . ?
C10 C9 H9 112.0 . . ?
C11 C9 H9 112.0 . . ?
O45 C9 H9 112.0 . . ?
C9 C10 H10A 109.5 . . ?
C9 C10 H10B 109.5 . . ?
H10A C10 H10B 109.5 . . ?
C9 C10 H10C 109.5 . . ?
H10A C10 H10C 109.5 . . ?
H10B C10 H10C 109.5 . . ?
C9 C11 H11A 109.5 . . ?
C9 C11 H11B 109.5 . . ?
H11A C11 H11B 109.5 . . ?
C9 C11 H11C 109.5 . . ?
H11A C11 H11C 109.5 . . ?
H11B C11 H11C 109.5 . . ?
O46 C12 C13 107.3(16) . . ?
O46 C12 C14 106.6(16) . . ?
C13 C12 C14 111.6(13) . . ?
O46 C12 H12 110.4 . . ?
C13 C12 H12 110.4 . . ?
C14 C12 H12 110.4 . . ?
C12 C13 H13A 109.5 . . ?
C12 C13 H13B 109.5 . . ?
H13A C13 H13B 109.5 . . ?
C12 C13 H13C 109.5 . . ?
H13A C13 H13C 109.5 . . ?
H13B C13 H13C 109.5 . . ?
C12 C14 H14A 109.5 . . ?
C12 C14 H14B 109.5 . . ?
H14A C14 H14B 109.5 . . ?
C12 C14 H14C 109.5 . . ?
H14A C14 H14C 109.5 . . ?
H14B C14 H14C 109.5 . . ?
C16 C15 P4 113.2(19) . . ?
C16 C15 H15A 108.9 . . ?
P4 C15 H15A 108.9 . . ?
C16 C15 H15B 108.9 . . ?
P4 C15 H15B 108.9 . . ?
H15A C15 H15B 107.8 . . ?
C15 C16 P5 113.3(17) . . ?
C15 C16 H16A 108.9 . . ?
P5 C16 H16A 108.9 . . ?
C15 C16 H16B 108.9 . . ?
P5 C16 H16B 108.9 . . ?
H16A C16 H16B 107.7 . . ?
O48 C17 C18 109.7(18) . . ?
O48 C17 C19 109.0(17) . . ?
C18 C17 C19 112.9(14) . . ?
O48 C17 H17 108.4 . . ?
C18 C17 H17 108.4 . . ?
C19 C17 H17 108.4 . . ?
C17 C18 H18A 109.5 . . ?
C17 C18 H18B 109.5 . . ?
H18A C18 H18B 109.5 . . ?
C17 C18 H18C 109.5 . . ?
H18A C18 H18C 109.5 . . ?
H18B C18 H18C 109.5 . . ?
C17 C19 H19A 109.5 . . ?
C17 C19 H19B 109.5 . . ?
H19A C19 H19B 109.5 . . ?
C17 C19 H19C 109.5 . . ?
H19A C19 H19C 109.5 . . ?
H19B C19 H19C 109.5 . . ?
O49 C20 C22 108.0(18) . . ?
O49 C20 C21 106.5(17) . . ?
C22 C20 C21 113.1(14) . . ?
O49 C20 H20 109.7 . . ?
C22 C20 H20 109.7 . . ?
C21 C20 H20 109.7 . . ?
C20 C21 H21A 109.5 . . ?
C20 C21 H21B 109.5 . . ?
H21A C21 H21B 109.5 . . ?
C20 C21 H21C 109.5 . . ?
H21A C21 H21C 109.5 . . ?
H21B C21 H21C 109.5 . . ?
C20 C22 H22A 109.5 . . ?
C20 C22 H22B 109.5 . . ?
H22A C22 H22B 109.5 . . ?
C20 C22 H22C 109.5 . . ?
H22A C22 H22C 109.5 . . ?
H22B C22 H22C 109.5 . . ?
C24 C23 C25 109.1(13) . . ?
C24 C23 O51 104.4(16) . . ?
C25 C23 O51 103.7(16) . . ?
C24 C23 H23 113.0 . . ?
C25 C23 H23 113.0 . . ?
O51 C23 H23 113.0 . . ?
C23 C24 H24A 109.5 . . ?
C23 C24 H24B 109.5 . . ?
H24A C24 H24B 109.5 . . ?
C23 C24 H24C 109.5 . . ?
H24A C24 H24C 109.5 . . ?
H24B C24 H24C 109.5 . . ?
C23 C25 H25A 109.5 . . ?
C23 C25 H25B 109.5 . . ?
H25A C25 H25B 109.5 . . ?
C23 C25 H25C 109.5 . . ?
H25A C25 H25C 109.5 . . ?
H25B C25 H25C 109.5 . . ?
O52 C26 C27 107.8(15) . . ?
O52 C26 C28 107.4(15) . . ?
C27 C26 C28 112.4(14) . . ?
O52 C26 H26 109.7 . . ?
C27 C26 H26 109.7 . . ?
C28 C26 H26 109.7 . . ?
C26 C27 H27A 109.5 . . ?
C26 C27 H27B 109.5 . . ?
H27A C27 H27B 109.5 . . ?
C26 C27 H27C 109.5 . . ?
H27A C27 H27C 109.5 . . ?
H27B C27 H27C 109.5 . . ?
C26 C28 H28A 109.5 . . ?
C26 C28 H28B 109.5 . . ?
H28A C28 H28B 109.5 . . ?
C26 C28 H28C 109.5 . . ?
H28A C28 H28C 109.5 . . ?
H28B C28 H28C 109.5 . . ?
C30 C29 P6 115.9(17) . . ?
C30 C29 H29A 108.3 . . ?
P6 C29 H29A 108.3 . . ?
C30 C29 H29B 108.3 . . ?
P6 C29 H29B 108.3 . . ?
H29A C29 H29B 107.4 . . ?
C29 C30 P7 116.5(17) . . ?
C29 C30 H30A 108.2 . . ?
P7 C30 H30A 108.2 . . ?
C29 C30 H30B 108.2 . . ?
P7 C30 H30B 108.2 . . ?
H30A C30 H30B 107.3 . . ?
O54 C31 C33 118.8(16) . . ?
O54 C31 C32 117.3(17) . . ?
C33 C31 C32 110.6(14) . . ?
O54 C31 H31 102.3 . . ?
C33 C31 H31 102.3 . . ?
C32 C31 H31 102.3 . . ?
C31 C32 H32A 109.5 . . ?
C31 C32 H32B 109.5 . . ?
H32A C32 H32B 109.5 . . ?
C31 C32 H32C 109.5 . . ?
H32A C32 H32C 109.5 . . ?
H32B C32 H32C 109.5 . . ?
C31 C33 H33A 109.5 . . ?
C31 C33 H33B 109.5 . . ?
H33A C33 H33B 109.5 . . ?
C31 C33 H33C 109.5 . . ?
H33A C33 H33C 109.5 . . ?
H33B C33 H33C 109.5 . . ?
C36 C34 C35 107.7(13) . . ?
C36 C34 O55 102.5(14) . . ?
C35 C34 O55 101.3(14) . . ?
C36 C34 H34 114.6 . . ?
C35 C34 H34 114.6 . . ?
O55 C34 H34 114.6 . . ?
C34 C35 H35A 109.5 . . ?
C34 C35 H35B 109.5 . . ?
H35A C35 H35B 109.5 . . ?
C34 C35 H35C 109.5 . . ?
H35A C35 H35C 109.5 . . ?
H35B C35 H35C 109.5 . . ?
C34 C36 H36A 109.5 . . ?
C34 C36 H36B 109.5 . . ?
H36A C36 H36B 109.5 . . ?
C34 C36 H36C 109.5 . . ?
H36A C36 H36C 109.5 . . ?
H36B C36 H36C 109.5 . . ?
O57 C37 C39 106.6(15) . . ?
O57 C37 C38 104.2(15) . . ?
C39 C37 C38 112.6(13) . . ?
O57 C37 H37 111.0 . . ?
C39 C37 H37 111.0 . . ?
C38 C37 H37 111.0 . . ?
C37 C38 H38A 109.5 . . ?
C37 C38 H38B 109.5 . . ?
H38A C38 H38B 109.5 . . ?
C37 C38 H38C 109.5 . . ?
H38A C38 H38C 109.5 . . ?
H38B C38 H38C 109.5 . . ?
C37 C39 H39A 109.5 . . ?
C37 C39 H39B 109.5 . . ?
H39A C39 H39B 109.5 . . ?
C37 C39 H39C 109.5 . . ?
H39A C39 H39C 109.5 . . ?
H39B C39 H39C 109.5 . . ?
O58 C40 C42 108.9(15) . . ?
O58 C40 C41 107.5(14) . . ?
C42 C40 C41 111.1(13) . . ?
O58 C40 H40 109.8 . . ?
C42 C40 H40 109.8 . . ?
C41 C40 H40 109.8 . . ?
C40 C41 H41A 109.5 . . ?
C40 C41 H41B 109.5 . . ?
H41A C41 H41B 109.5 . . ?
C40 C41 H41C 109.5 . . ?
H41A C41 H41C 109.5 . . ?
H41B C41 H41C 109.5 . . ?
C40 C42 H42A 109.5 . . ?
C40 C42 H42B 109.5 . . ?
H42A C42 H42B 109.5 . . ?
C40 C42 H42C 109.5 . . ?
H42A C42 H42C 109.5 . . ?
H42B C42 H42C 109.5 . . ?

loop_
_geom_bond_atom_site_label_1
_geom_bond_atom_site_label_2
_geom_bond_distance
_geom_bond_site_symmetry_2
_geom_bond_publ_flag
W1 O29 1.680(3) . ?
W1 O11 1.907(2) . ?
W1 O5 1.911(3) . ?
W1 O10 1.949(3) . ?
W1 O20 1.951(3) . ?
W1 O4' 2.491(3) . ?
W1 O1 2.519(3) . ?
W2 O30 1.689(3) . ?
W2 O6 1.864(3) . ?
W2 O21 1.897(3) . ?
W2 O5 1.903(3) . ?
W2 O12 1.939(3) . ?
W2 O1 2.482(3) . ?
W2 O3' 2.484(3) . ?
W3 O31 1.655(3) . ?
W3 O7 1.835(4) . ?
W3 O22 1.907(3) . ?
W3 O13 1.934(3) . ?
W3 O6 2.019(3) . ?
W3 O2 2.412(3) . ?
W3 O3' 2.444(3) . ?
W4 O32 1.648(4) . ?
W4 O23 1.889(3) . ?
W4 O8 1.919(4) . ?
W4 O7 1.960(3) . ?
W4 O14 1.963(3) . ?
W4 O2' 2.452(3) . ?
W4 O2 2.474(3) . ?
W5 O33 1.691(3) . ?
W5 O9 1.859(3) . ?
W5 O8 1.907(4) . ?
W5 O24 1.913(3) . ?
W5 O15 1.928(3) . ?
W5 O3 2.484(3) . ?
W5 O2' 2.489(3) . ?
W6 O34 1.647(3) . ?
W6 O10 1.850(3) . ?
W6 O16 1.917(3) . ?
W6 O9 1.950(4) . ?
W6 O25 1.948(3) . ?
W6 O4' 2.482(3) . ?
W7 O35 1.680(2) . ?
W7 O16 1.882(3) . ?
W7 O11 1.910(3) . ?
W7 O19 1.940(3) . ?
W7 O17 1.968(2) . ?
W7 O4 2.417(2) . ?
W7 O4' 2.460(2) . ?
W8 O36 1.667(3) . ?
W8 O17 1.871(2) . ?
W8 O13 1.879(3) . ?
W8 O18 1.879(3) . ?
W8 O12 1.888(3) . ?
W8 O3' 2.466(3) . ?
W8 O4 2.517(3) . ?
W9 O37 1.681(3) . ?
W9 O14 1.869(3) . ?
W9 O15 1.879(3) . ?
W9 O18 1.915(3) . ?
W9 O19 1.916(3) . ?
W9 O2' 2.470(3) . ?
W9 O4 2.505(3) . ?
W10 O38 1.671(3) . ?
W10 O20 1.866(3) . ?
W10 O21 1.872(3) . ?
W10 O26 1.939(4) . ?
W10 O28 1.965(4) . ?
W10 O1 2.452(3) . ?
W10 O1' 2.477(3) . ?
W11 O39 1.661(4) . ?
W11 O26 1.872(4) . ?
W11 O22 1.880(3) . ?
W11 O23 1.898(3) . ?
W11 O27 1.944(3) . ?
W11 O1' 2.452(3) . ?
W12 O40 1.627(4) . ?
W12 O28 1.866(3) . ?
W12 O25 1.888(3) . ?
W12 O24 1.891(3) . ?
W12 O27 1.903(3) . ?
W12 O3 2.433(3) . ?
W12 O1' 2.478(3) . ?
Pr1 O53 2.428(3) . ?
Pr1 O50 2.432(3) . ?
Pr1 O47 2.453(4) . ?
Pr1 O44 2.458(3) . ?
Pr1 O41 2.469(3) . ?
Pr1 O56 2.475(4) . ?
Pr1 O59 2.496(4) . ?
Pr1 O60 2.593(3) . ?
P1 O4' 1.572(4) . ?
P1 O2 1.576(4) . ?
P1 O2' 1.576(4) . ?
P1 O1' 1.580(4) . ?
P1 O3 1.581(4) . ?
P1 O4 1.579(4) . ?
P1 O3' 1.582(4) . ?
P1 O1 1.585(4) . ?
P2 O41 1.484(7) . ?
P2 O42 1.562(8) . ?
P2 O43 1.619(8) . ?
P2 C1 1.813(8) . ?
P4 O47 1.511(8) . ?
P4 O49 1.534(8) . ?
P4 O48 1.571(8) . ?
P4 C15 1.82(3) . ?
P5 O50 1.482(7) . ?
P5 O51 1.572(7) . ?
P5 O52 1.575(8) . ?
P5 C16 1.83(2) . ?
P6 O53 1.487(7) . ?
P6 O55 1.572(7) . ?
P6 O54 1.599(7) . ?
P6 C29 1.82(2) . ?
P3 O44 1.523(7) . ?
P3 O45 1.568(7) . ?
P3 O46 1.586(8) . ?
P3 C2 1.799(7) . ?
P7 O56 1.448(7) . ?
P7 O58 1.576(7) . ?
P7 O57 1.575(7) . ?
P7 C30 1.72(2) . ?
O42 C3 1.4039 . ?
O43 C6 1.4710 . ?
O45 C9 1.54(3) . ?
O46 C12 1.50(3) . ?
O48 C17 1.45(3) . ?
O49 C20 1.48(3) . ?
O51 C23 1.56(3) . ?
O52 C26 1.49(2) . ?
O54 C31 1.32(2) . ?
O55 C34 1.59(3) . ?
O57 C37 1.51(3) . ?
O58 C40 1.47(2) . ?
O59 H59A 0.8660 . ?
O59 H59B 0.8676 . ?
O60 H60A 0.8689 . ?
O60 H60C 0.8663 . ?
C1 C2 1.5382 . ?
C1 H1A 0.9700 . ?
C1 H1B 0.9700 . ?
C2 H2A 0.9700 . ?
C2 H2B 0.9700 . ?
C3 C5 1.5129 . ?
C3 C4 1.5286 . ?
C3 H3 0.9800 . ?
C4 H4A 0.9600 . ?
C4 H4B 0.9600 . ?
C4 H4C 0.9600 . ?
C5 H5A 0.9600 . ?
C5 H5B 0.9600 . ?
C5 H5C 0.9600 . ?
C6 C7 1.5300 . ?
C6 C8 1.5318 . ?
C6 H6 0.9800 . ?
C7 H7A 0.9600 . ?
C7 H7B 0.9600 . ?
C7 H7C 0.9600 . ?
C8 H8A 0.9600 . ?
C8 H8B 0.9600 . ?
C8 H8C 0.9600 . ?
C9 C10 1.534(10) . ?
C9 C11 1.536(10) . ?
C9 H9 0.9800 . ?
C10 H10A 0.9600 . ?
C10 H10B 0.9600 . ?
C10 H10C 0.9600 . ?
C11 H11A 0.9600 . ?
C11 H11B 0.9600 . ?
C11 H11C 0.9600 . ?
C12 C13 1.533(10) . ?
C12 C14 1.531(10) . ?
C12 H12 0.9800 . ?
C13 H13A 0.9600 . ?
C13 H13B 0.9600 . ?
C13 H13C 0.9600 . ?
C14 H14A 0.9600 . ?
C14 H14B 0.9600 . ?
C14 H14C 0.9600 . ?
C15 C16 1.537(10) . ?
C15 H15A 0.9700 . ?
C15 H15B 0.9700 . ?
C16 H16A 0.9700 . ?
C16 H16B 0.9700 . ?
C17 C18 1.523(10) . ?
C17 C19 1.532(10) . ?
C17 H17 0.9800 . ?
C18 H18A 0.9600 . ?
C18 H18B 0.9600 . ?
C18 H18C 0.9600 . ?
C19 H19A 0.9600 . ?
C19 H19B 0.9600 . ?
C19 H19C 0.9600 . ?
C20 C22 1.520(10) . ?
C20 C21 1.529(10) . ?
C20 H20 0.9800 . ?
C21 H21A 0.9600 . ?
C21 H21B 0.9600 . ?
C21 H21C 0.9600 . ?
C22 H22A 0.9600 . ?
C22 H22B 0.9600 . ?
C22 H22C 0.9600 . ?
C23 C24 1.534(10) . ?
C23 C25 1.537(10) . ?
C23 H23 0.9800 . ?
C24 H24A 0.9600 . ?
C24 H24B 0.9600 . ?
C24 H24C 0.9600 . ?
C25 H25A 0.9600 . ?
C25 H25B 0.9600 . ?
C25 H25C 0.9600 . ?
C26 C27 1.524(10) . ?
C26 C28 1.536(10) . ?
C26 H26 0.9800 . ?
C27 H27A 0.9600 . ?
C27 H27B 0.9600 . ?
C27 H27C 0.9600 . ?
C28 H28A 0.9600 . ?
C28 H28B 0.9600 . ?
C28 H28C 0.9600 . ?
C29 C30 1.531(10) . ?
C29 H29A 0.9700 . ?
C29 H29B 0.9700 . ?
C30 H30A 0.9700 . ?
C30 H30B 0.9700 . ?
C31 C33 1.522(10) . ?
C31 C32 1.533(10) . ?
C31 H31 0.9800 . ?
C32 H32A 0.9600 . ?
C32 H32B 0.9600 . ?
C32 H32C 0.9600 . ?
C33 H33A 0.9600 . ?
C33 H33B 0.9600 . ?
C33 H33C 0.9600 . ?
C34 C36 1.538(10) . ?
C34 C35 1.539(10) . ?
C34 H34 0.9800 . ?
C35 H35A 0.9600 . ?
C35 H35B 0.9600 . ?
C35 H35C 0.9600 . ?
C36 H36A 0.9600 . ?
C36 H36B 0.9600 . ?
C36 H36C 0.9600 . ?
C37 C39 1.531(10) . ?
C37 C38 1.530(10) . ?
C37 H37 0.9800 . ?
C38 H38A 0.9600 . ?
C38 H38B 0.9600 . ?
C38 H38C 0.9600 . ?
C39 H39A 0.9600 . ?
C39 H39B 0.9600 . ?
C39 H39C 0.9600 . ?
C40 C42 1.525(10) . ?
C40 C41 1.529(10) . ?
C40 H40 0.9800 . ?
C41 H41A 0.9600 . ?
C41 H41B 0.9600 . ?
C41 H41C 0.9600 . ?
C42 H42A 0.9600 . ?
C42 H42B 0.9600 . ?
C42 H42C 0.9600 . ?

loop_
_geom_torsion_atom_site_label_1
_geom_torsion_atom_site_label_2
_geom_torsion_atom_site_label_3
_geom_torsion_atom_site_label_4
_geom_torsion
_geom_torsion_site_symmetry_1
_geom_torsion_site_symmetry_2
_geom_torsion_site_symmetry_3
_geom_torsion_site_symmetry_4
_geom_torsion_publ_flag
O2 P1 O1 W10 -65.5(3) . . . . ?
O3 P1 O1 W10 54.4(3) . . . . ?
O4 P1 O1 W10 174.74(13) . . . . ?
O2 P1 O1 W2 58.2(3) . . . . ?
O3 P1 O1 W2 178.15(12) . . . . ?
O4 P1 O1 W2 -61.5(3) . . . . ?
O2 P1 O1 W1 174.53(13) . . . . ?
O3 P1 O1 W1 -65.5(3) . . . . ?
O4 P1 O1 W1 54.8(3) . . . . ?
O3 P1 O2 W3 -176.95(13) . . . . ?
O4 P1 O2 W3 62.0(3) . . . . ?
O1 P1 O2 W3 -57.4(3) . . . . ?
O3 P1 O2 W4 54.3(3) . . . . ?
O4 P1 O2 W4 -66.7(3) . . . . ?
O1 P1 O2 W4 173.86(13) . . . . ?
O2 P1 O3 W12 63.4(3) . . . . ?
O4 P1 O3 W12 -175.71(13) . . . . ?
O1 P1 O3 W12 -55.8(3) . . . . ?
O2 P1 O3 W5 -62.3(3) . . . . ?
O4 P1 O3 W5 58.6(3) . . . . ?
O1 P1 O3 W5 178.48(12) . . . . ?
O2 P1 O4 W7 -179.61(11) . . . . ?
O3 P1 O4 W7 59.4(3) . . . . ?
O1 P1 O4 W7 -60.5(3) . . . . ?
O2 P1 O4 W9 56.9(3) . . . . ?
O3 P1 O4 W9 -64.1(3) . . . . ?
O1 P1 O4 W9 176.02(14) . . . . ?
O2 P1 O4 W8 -55.5(3) . . . . ?
O3 P1 O4 W8 -176.48(13) . . . . ?
O1 P1 O4 W8 63.6(3) . . . . ?
O4' P1 O1' W11 -179.59(13) . . . . ?
O2' P1 O1' W11 59.8(3) . . . . ?
O3' P1 O1' W11 -59.2(3) . . . . ?
O4' P1 O1' W10 -58.6(3) . . . . ?
O2' P1 O1' W10 -179.23(13) . . . . ?
O3' P1 O1' W10 61.8(3) . . . . ?
O4' P1 O1' W12 60.8(3) . . . . ?
O2' P1 O1' W12 -59.8(3) . . . . ?
O3' P1 O1' W12 -178.82(13) . . . . ?
O4' P1 O2' W4 -179.65(13) . . . . ?
O1' P1 O2' W4 -58.8(3) . . . . ?
O3' P1 O2' W4 60.2(3) . . . . ?
O4' P1 O2' W9 59.0(3) . . . . ?
O1' P1 O2' W9 179.88(13) . . . . ?
O3' P1 O2' W9 -61.2(3) . . . . ?
O4' P1 O2' W5 -58.9(3) . . . . ?
O1' P1 O2' W5 62.0(3) . . . . ?
O3' P1 O2' W5 -179.11(12) . . . . ?
O4' P1 O3' W3 -178.31(13) . . . . ?
O2' P1 O3' W3 -58.0(3) . . . . ?
O1' P1 O3' W3 60.9(3) . . . . ?
O4' P1 O3' W8 -57.7(3) . . . . ?
O2' P1 O3' W8 62.6(3) . . . . ?
O1' P1 O3' W8 -178.46(12) . . . . ?
O4' P1 O3' W2 61.0(3) . . . . ?
O2' P1 O3' W2 -178.78(12) . . . . ?
O1' P1 O3' W2 -59.8(3) . . . . ?
O2' P1 O4' W7 -59.4(3) . . . . ?
O1' P1 O4' W7 -179.53(12) . . . . ?
O3' P1 O4' W7 60.5(3) . . . . ?
O2' P1 O4' W6 61.6(3) . . . . ?
O1' P1 O4' W6 -58.6(3) . . . . ?
O3' P1 O4' W6 -178.61(13) . . . . ?
O2' P1 O4' W1 179.87(12) . . . . ?
O1' P1 O4' W1 59.7(3) . . . . ?
O3' P1 O4' W1 -60.3(3) . . . . ?
O30 W2 O6 W3 -158.95(11) . . . . ?
O21 W2 O6 W3 95.7(2) . . . . ?
O5 W2 O6 W3 17.3(6) . . . . ?
O12 W2 O6 W3 -57.2(2) . . . . ?
O1 W2 O6 W3 37.6(3) . . . . ?
O3' W2 O6 W3 5.5(2) . . . . ?
O31 W3 O7 W4 144.02(19) . . . . ?
O22 W3 O7 W4 43.4(3) . . . . ?
O13 W3 O7 W4 -109.7(3) . . . . ?
O6 W3 O7 W4 -29.8(7) . . . . ?
O2 W3 O7 W4 -14.9(3) . . . . ?
O3' W3 O7 W4 -45.5(3) . . . . ?
O33 W5 O9 W6 147.15(18) . . . . ?
O8 W5 O9 W6 -40.0(7) . . . . ?
O24 W5 O9 W6 43.6(3) . . . . ?
O15 W5 O9 W6 -110.3(2) . . . . ?
O3 W5 O9 W6 -13.4(3) . . . . ?
O2' W5 O9 W6 -47.3(3) . . . . ?
O34 W6 O10 W1 -157.48(13) . . . . ?
O16 W6 O10 W1 -56.2(3) . . . . ?
O9 W6 O10 W1 16.6(6) . . . . ?
O25 W6 O10 W1 100.2(2) . . . . ?
O4' W6 O10 W1 6.6(2) . . . . ?
O36 W8 O12 W2 -157.46(14) . . . . ?
O17 W8 O12 W2 99.3(2) . . . . ?
O13 W8 O12 W2 -56.9(2) . . . . ?
O18 W8 O12 W2 18.6(5) . . . . ?
O3' W8 O12 W2 5.6(2) . . . . ?
O4 W8 O12 W2 39.0(2) . . . . ?
O36 W8 O13 W3 155.19(14) . . . . ?
O17 W8 O13 W3 -26.2(6) . . . . ?
O18 W8 O13 W3 -102.0(2) . . . . ?
O12 W8 O13 W3 54.1(3) . . . . ?
O3' W8 O13 W3 -9.0(3) . . . . ?
O4 W8 O13 W3 -40.7(3) . . . . ?
O37 W9 O14 W4 -158.98(14) . . . . ?
O15 W9 O14 W4 -56.1(3) . . . . ?
O18 W9 O14 W4 98.2(3) . . . . ?
O19 W9 O14 W4 15.0(7) . . . . ?
O2' W9 O14 W4 6.4(3) . . . . ?
O4 W9 O14 W4 36.6(3) . . . . ?
O37 W9 O15 W5 156.83(16) . . . . ?
O14 W9 O15 W5 54.2(3) . . . . ?
O18 W9 O15 W5 -28.9(6) . . . . ?
O19 W9 O15 W5 -105.3(3) . . . . ?
O2' W9 O15 W5 -8.5(3) . . . . ?
O4 W9 O15 W5 -43.3(3) . . . . ?
O35 W7 O16 W6 -157.98(16) . . . . ?
O11 W7 O16 W6 -58.1(3) . . . . ?
O19 W7 O16 W6 99.6(2) . . . . ?
O17 W7 O16 W6 14.1(6) . . . . ?
O4 W7 O16 W6 35.7(3) . . . . ?
O4' W7 O16 W6 6.1(3) . . . . ?
O36 W8 O17 W7 148.09(14) . . . . ?
O13 W8 O17 W7 -30.6(5) . . . . ?
O18 W8 O17 W7 44.6(2) . . . . ?
O12 W8 O17 W7 -110.97(18) . . . . ?
O3' W8 O17 W7 -46.0(2) . . . . ?
O4 W8 O17 W7 -13.9(2) . . . . ?
O36 W8 O18 W9 -152.30(16) . . . . ?
O17 W8 O18 W9 -48.8(3) . . . . ?
O13 W8 O18 W9 107.8(2) . . . . ?
O12 W8 O18 W9 31.7(5) . . . . ?
O3' W8 O18 W9 43.5(3) . . . . ?
O4 W8 O18 W9 8.5(2) . . . . ?
O38 W10 O20 W1 149.03(16) . . . . ?
O21 W10 O20 W1 45.3(3) . . . . ?
O26 W10 O20 W1 -26.0(7) . . . . ?
O28 W10 O20 W1 -108.1(3) . . . . ?
O1 W10 O20 W1 -11.5(3) . . . . ?
O1' W10 O20 W1 -43.6(3) . . . . ?
O38 W10 O21 W2 -148.8(2) . . . . ?
O20 W10 O21 W2 -47.0(4) . . . . ?
O26 W10 O21 W2 108.1(3) . . . . ?
O28 W10 O21 W2 35.6(7) . . . . ?
O1 W10 O21 W2 13.0(4) . . . . ?
O1' W10 O21 W2 45.0(4) . . . . ?
O30 W2 O21 W10 147.5(2) . . . . ?
O6 W2 O21 W10 -111.5(3) . . . . ?
O5 W2 O21 W10 47.0(4) . . . . ?
O12 W2 O21 W10 -27.6(7) . . . . ?
O1 W2 O21 W10 -12.9(3) . . . . ?
O3' W2 O21 W10 -44.6(4) . . . . ?
O39 W11 O22 W3 145.3(2) . . . . ?
O26 W11 O22 W3 -110.7(3) . . . . ?
O23 W11 O22 W3 44.3(4) . . . . ?
O27 W11 O22 W3 -27.4(8) . . . . ?
O1' W11 O22 W3 -46.4(4) . . . . ?
O32 W4 O23 W11 146.7(2) . . . . ?
O8 W4 O23 W11 -106.8(3) . . . . ?
O7 W4 O23 W11 47.2(4) . . . . ?
O14 W4 O23 W11 -25.4(7) . . . . ?
O2' W4 O23 W11 -41.5(4) . . . . ?
O2 W4 O23 W11 -8.3(3) . . . . ?
O39 W11 O23 W4 -150.8(2) . . . . ?
O26 W11 O23 W4 26.5(7) . . . . ?
O22 W11 O23 W4 -47.4(4) . . . . ?
O27 W11 O23 W4 108.2(3) . . . . ?
O1' W11 O23 W4 42.4(4) . . . . ?
O40 W12 O24 W5 152.23(19) . . . . ?
O28 W12 O24 W5 -26.3(7) . . . . ?
O25 W12 O24 W5 50.4(3) . . . . ?
O27 W12 O24 W5 -107.4(3) . . . . ?
O3 W12 O24 W5 -11.1(3) . . . . ?
O1' W12 O24 W5 -41.7(3) . . . . ?
O40 W12 O25 W6 -151.28(16) . . . . ?
O28 W12 O25 W6 108.9(3) . . . . ?
O24 W12 O25 W6 -48.6(3) . . . . ?
O27 W12 O25 W6 30.1(8) . . . . ?
O3 W12 O25 W6 10.6(3) . . . . ?
O1' W12 O25 W6 43.5(3) . . . . ?
O39 W11 O26 W10 -153.87(15) . . . . ?
O22 W11 O26 W10 102.7(2) . . . . ?
O23 W11 O26 W10 28.9(7) . . . . ?
O27 W11 O26 W10 -51.7(3) . . . . ?
O1' W11 O26 W10 11.2(3) . . . . ?
O40 W12 O28 W10 160.42(14) . . . . ?
O25 W12 O28 W10 -97.9(2) . . . . ?
O24 W12 O28 W10 -21.0(7) . . . . ?
O27 W12 O28 W10 59.9(3) . . . . ?
O3 W12 O28 W10 -34.5(3) . . . . ?
O1' W12 O28 W10 -4.1(3) . . . . ?
O42 P2 O41 Pr1 -85.3(8) . . . . ?
O43 P2 O41 Pr1 153.7(3) . . . . ?
C1 P2 O41 Pr1 35.7(9) . . . . ?
O41 P2 O42 C3 -53.7(7) . . . . ?
O43 P2 O42 C3 63.6(5) . . . . ?
C1 P2 O42 C3 179.86(7) . . . . ?
O41 P2 O43 C6 -166.9(2) . . . . ?
O42 P2 O43 C6 70.1(5) . . . . ?
C1 P2 O43 C6 -44.2(5) . . . . ?
O45 P3 O44 Pr1 138.5(4) . . . . ?
O46 P3 O44 Pr1 -98.9(7) . . . . ?
C2 P3 O44 Pr1 16.9(9) . . . . ?
O44 P3 O45 C9 -177.3(10) . . . . ?
O46 P3 O45 C9 56.7(11) . . . . ?
C2 P3 O45 C9 -52.4(11) . . . . ?
O44 P3 O46 C12 -55.4(10) . . . . ?
O45 P3 O46 C12 68.2(10) . . . . ?
C2 P3 O46 C12 -178.2(9) . . . . ?
O49 P4 O47 Pr1 -118.3(5) . . . . ?
O48 P4 O47 Pr1 122.2(5) . . . . ?
C15 P4 O47 Pr1 4.0(11) . . . . ?
O47 P4 O48 C17 140.3(12) . . . . ?
O49 P4 O48 C17 16.9(14) . . . . ?
C15 P4 O48 C17 -97.3(15) . . . . ?
O47 P4 O49 C20 -11.7(12) . . . . ?
O48 P4 O49 C20 108.1(11) . . . . ?
C15 P4 O49 C20 -137.6(13) . . . . ?
O51 P5 O50 Pr1 160.1(4) . . . . ?
O52 P5 O50 Pr1 -87.7(9) . . . . ?
C16 P5 O50 Pr1 35.3(13) . . . . ?
O50 P5 O51 C23 -61.5(11) . . . . ?
O52 P5 O51 C23 -177.3(10) . . . . ?
C16 P5 O51 C23 66.3(14) . . . . ?
O50 P5 O52 C26 176.8(9) . . . . ?
O51 P5 O52 C26 -61.3(10) . . . . ?
C16 P5 O52 C26 52.3(12) . . . . ?
O55 P6 O53 Pr1 -129.1(5) . . . . ?
O54 P6 O53 Pr1 107.7(7) . . . . ?
C29 P6 O53 Pr1 -15.2(12) . . . . ?
O53 P6 O54 C31 -176.9(17) . . . . ?
O55 P6 O54 C31 59.7(18) . . . . ?
C29 P6 O54 C31 -53(2) . . . . ?
O53 P6 O55 C34 -72.6(10) . . . . ?
O54 P6 O55 C34 49.8(10) . . . . ?
C29 P6 O55 C34 167.3(11) . . . . ?
O58 P7 O56 Pr1 -79.8(9) . . . . ?
O57 P7 O56 Pr1 159.9(4) . . . . ?
C30 P7 O56 Pr1 42.5(12) . . . . ?
O56 P7 O57 C37 41.1(10) . . . . ?
O58 P7 O57 C37 -80.6(9) . . . . ?
C30 P7 O57 C37 164.4(12) . . . . ?
O56 P7 O58 C40 -175.4(8) . . . . ?
O57 P7 O58 C40 -50.7(10) . . . . ?
C30 P7 O58 C40 59.9(12) . . . . ?
O41 P2 C1 C2 49.6(6) . . . . ?
O42 P2 C1 C2 175.4(2) . . . . ?
O43 P2 C1 C2 -66.4(4) . . . . ?
P2 C1 C2 P3 -101.2(4) . . . . ?
O44 P3 C2 C1 57.4(5) . . . . ?
O45 P3 C2 C1 -65.4(4) . . . . ?
O46 P3 C2 C1 -179.4(2) . . . . ?
P2 O42 C3 C5 60.5(4) . . . . ?
P2 O42 C3 C4 -172.2(4) . . . . ?
P2 O43 C6 C7 -79.8(4) . . . . ?
P2 O43 C6 C8 159.4(4) . . . . ?
P3 O45 C9 C10 127.5(13) . . . . ?
P3 O45 C9 C11 -114.4(14) . . . . ?
P3 O46 C12 C13 90.3(16) . . . . ?
P3 O46 C12 C14 -150.1(13) . . . . ?
O47 P4 C15 C16 -77.2(19) . . . . ?
O49 P4 C15 C16 49(2) . . . . ?
O48 P4 C15 C16 163.8(16) . . . . ?
P4 C15 C16 P5 96(2) . . . . ?
O50 P5 C16 C15 -52(2) . . . . ?
O51 P5 C16 C15 178.4(17) . . . . ?
O52 P5 C16 C15 69(2) . . . . ?
P4 O48 C17 C18 81(2) . . . . ?
P4 O48 C17 C19 -155.2(17) . . . . ?
P4 O49 C20 C22 121.5(15) . . . . ?
P4 O49 C20 C21 -116.7(16) . . . . ?
P5 O51 C23 C24 11.1(18) . . . . ?
P5 O51 C23 C25 125.4(14) . . . . ?
P5 O52 C26 C27 -138.2(14) . . . . ?
P5 O52 C26 C28 100.4(15) . . . . ?
O53 P6 C29 C30 -61(2) . . . . ?
O55 P6 C29 C30 58.1(19) . . . . ?
O54 P6 C29 C30 176.2(16) . . . . ?
P6 C29 C30 P7 93(2) . . . . ?
O56 P7 C30 C29 -60(2) . . . . ?
O58 P7 C30 C29 63(2) . . . . ?
O57 P7 C30 C29 176.0(17) . . . . ?
P6 O54 C31 C33 -30(3) . . . . ?
P6 O54 C31 C32 -167.6(15) . . . . ?
P6 O55 C34 C36 86.0(14) . . . . ?
P6 O55 C34 C35 -25.2(17) . . . . ?
P7 O57 C37 C39 141.6(13) . . . . ?
P7 O57 C37 C38 -99.1(13) . . . . ?
P7 O58 C40 C42 -116.7(13) . . . . ?
P7 O58 C40 C41 122.9(13) . . . . ?
